data_4023658
loop_
_publ_author_name
'Jian-Min Zhao'
'Qian-Shou Zong'
'Tao Han'
'Jun-Feng Xiang'
'Chuan-Feng Chen'

_publ_section_title
;
 Guest-Dependent Complexation of Triptycene-Based Macrotricyclic
 Host with Paraquat Derivatives and Secondary Ammonium Salts:
 A Chemically Controlled Complexation Process
;
_journal_name_full 'Journal of Organic Chemistry'
_journal_page_first 6800
_journal_page_last 6806
_journal_paper_doi 10.1021/jo801170t
_journal_volume 73
_journal_year 2008
_chemical_formula_moiety 'C61 H69.50 Cl F6 N O8.75 P'
_chemical_formula_sum 'C61 H69.5 Cl F6 N O8.75 P'
_chemical_formula_weight 1137.10
_chemical_name_systematic
; 
 ? 
;
_space_group_IT_number 2
_symmetry_cell_setting triclinic
_symmetry_space_group_name_Hall '-P 1'
_symmetry_space_group_name_H-M 'P -1'
_atom_sites_solution_hydrogens geom
_atom_sites_solution_primary direct
_atom_sites_solution_secondary difmap
_audit_creation_method SHELXL-97
_cell_angle_alpha 84.719(6)
_cell_angle_beta 71.455(5)
_cell_angle_gamma 79.903(5)
_cell_formula_units_Z 4
_cell_length_a 16.892(2)
_cell_length_b 18.790(3)
_cell_length_c 20.982(3)
_cell_measurement_reflns_used 11720
_cell_measurement_temperature 113(2)
_cell_measurement_theta_max 27.9
_cell_measurement_theta_min 1.3
_cell_volume 6211.8(15)
_computing_cell_refinement 'CrystalClear (Rigaku/MSC Inc., 2005)'
_computing_data_collection 'CrystalClear (Rigaku/MSC Inc., 2005)'
_computing_data_reduction 'CrystalClear (Rigaku/MSC Inc., 2005)'
_computing_publication_material 'CrystalStructure 3.7.0'
_computing_structure_refinement 'SHELXL-97 (Sheldrick, 1997)'
_computing_structure_solution 'SHELXS-97 (Sheldrick, 1990)'
_diffrn_ambient_temperature 113(2)
_diffrn_detector_area_resol_mean 7.31
_diffrn_measured_fraction_theta_full 0.993
_diffrn_measured_fraction_theta_max 0.993
_diffrn_measurement_device_type 'Rigaku Saturn'
_diffrn_measurement_method \w
_diffrn_radiation_monochromator confocal
_diffrn_radiation_source 'rotating anode'
_diffrn_radiation_type MoK\a
_diffrn_radiation_wavelength 0.71070
_diffrn_reflns_av_R_equivalents 0.0441
_diffrn_reflns_av_sigmaI/netI 0.0825
_diffrn_reflns_limit_h_max 20
_diffrn_reflns_limit_h_min -19
_diffrn_reflns_limit_k_max 21
_diffrn_reflns_limit_k_min -22
_diffrn_reflns_limit_l_max 22
_diffrn_reflns_limit_l_min -24
_diffrn_reflns_number 45105
_diffrn_reflns_theta_full 25.00
_diffrn_reflns_theta_max 25.00
_diffrn_reflns_theta_min 1.02
_exptl_absorpt_coefficient_mu 0.157
_exptl_absorpt_correction_T_max 0.9632
_exptl_absorpt_correction_T_min 0.9513
_exptl_absorpt_correction_type multi-scan
_exptl_absorpt_process_details 'Jacobson, R. (1998) Private communication'
_exptl_crystal_colour colorless
_exptl_crystal_density_diffrn 1.216
_exptl_crystal_density_method 'not measured'
_exptl_crystal_description block
_exptl_crystal_F_000 2394
_exptl_crystal_size_max 0.32
_exptl_crystal_size_mid 0.28
_exptl_crystal_size_min 0.24
_platon_squeeze_details
;
;
_refine_diff_density_max 1.123
_refine_diff_density_min -0.948
_refine_diff_density_rms 0.088
_refine_ls_extinction_coef 0.0042(7)
_refine_ls_extinction_expression Fc^*^=kFc[1+0.001xFc^2^\l^3^/sin(2\q)]^-1/4^
_refine_ls_extinction_method SHELXL
_refine_ls_goodness_of_fit_ref 1.043
_refine_ls_hydrogen_treatment constr
_refine_ls_matrix_type full
_refine_ls_number_parameters 1513
_refine_ls_number_reflns 21747
_refine_ls_number_restraints 233
_refine_ls_restrained_S_all 1.069
_refine_ls_R_factor_all 0.1366
_refine_ls_R_factor_gt 0.1020
_refine_ls_shift/su_max 0.001
_refine_ls_shift/su_mean 0.000
_refine_ls_structure_factor_coef Fsqd
_refine_ls_weighting_details 'calc w=1/[\s^2^(Fo^2^)+(0.1774P)^2^+6.2341P] where P=(Fo^2^+2Fc^2^)/3'
_refine_ls_weighting_scheme calc
_refine_ls_wR_factor_gt 0.2837
_refine_ls_wR_factor_ref 0.3158
_reflns_number_gt 14150
_reflns_number_total 21747
_reflns_threshold_expression >2sigma(I)
_cod_data_source_file jo801170t_si_006.cif
_cod_data_source_block shelxl
_cod_original_formula_sum 'C61 H69.50 Cl F6 N O8.75 P'
_cod_database_code 4023658

loop_
_symmetry_equiv_pos_as_xyz
'x, y, z'
'-x, -y, -z'

loop_
_atom_site_label
_atom_site_type_symbol
_atom_site_fract_x
_atom_site_fract_y
_atom_site_fract_z
_atom_site_U_iso_or_equiv
_atom_site_adp_type
_atom_site_occupancy
_atom_site_symmetry_multiplicity
_atom_site_calc_flag
_atom_site_refinement_flags
_atom_site_disorder_assembly
_atom_site_disorder_group
P1 P 0.36631(10) 0.28389(9) 0.89820(8) 0.0557(4) Uani 1 1 d . . .
F1 F 0.4528(3) 0.2705(4) 0.8425(2) 0.128(2) Uani 1 1 d . . .
F2 F 0.3375(3) 0.3486(3) 0.8538(3) 0.125(2) Uani 1 1 d . . .
F3 F 0.3278(3) 0.2321(3) 0.8659(2) 0.0981(14) Uani 1 1 d . . .
F4 F 0.3958(3) 0.2178(2) 0.9428(2) 0.0872(12) Uani 1 1 d . . .
F5 F 0.4060(3) 0.3348(2) 0.9319(2) 0.0954(14) Uani 1 1 d . . .
F6 F 0.2799(3) 0.2979(3) 0.9572(2) 0.1089(15) Uani 1 1 d . . .
P2 P 0.9519(5) 0.9112(4) 0.6711(5) 0.092(2) Uani 0.456(12) 1 d PDU A 1
F7 F 1.0238(7) 0.8537(6) 0.6277(8) 0.144(6) Uani 0.456(12) 1 d PDU A 1
F8 F 0.9592(10) 0.9601(8) 0.6050(8) 0.234(10) Uani 0.456(12) 1 d PDU A 1
F9 F 0.8852(8) 0.8743(7) 0.6539(8) 0.156(6) Uani 0.456(12) 1 d PDU A 1
F10 F 0.9458(11) 0.8609(8) 0.7343(7) 0.221(10) Uani 0.456(12) 1 d PDU A 1
F11 F 1.0192(7) 0.9480(7) 0.6847(9) 0.147(6) Uani 0.456(12) 1 d PDU A 1
F12 F 0.8798(7) 0.9700(6) 0.7104(8) 0.129(5) Uani 0.456(12) 1 d PDU A 1
P2' P 0.9255(3) 0.9008(2) 0.7101(4) 0.0747(18) Uani 0.544(12) 1 d PDU A 2
F7' F 0.9933(6) 0.8423(4) 0.6653(5) 0.108(4) Uani 0.544(12) 1 d PDU A 2
F8' F 0.9313(7) 0.9558(5) 0.6488(5) 0.144(5) Uani 0.544(12) 1 d PDU A 2
F9' F 0.8537(6) 0.8692(4) 0.6972(6) 0.107(4) Uani 0.544(12) 1 d PDU A 2
F10' F 0.9201(6) 0.8443(4) 0.7725(5) 0.109(3) Uani 0.544(12) 1 d PDU A 2
F11' F 0.9978(4) 0.9296(4) 0.7260(4) 0.071(2) Uani 0.544(12) 1 d PDU A 2
F12' F 0.8601(5) 0.9569(4) 0.7586(6) 0.120(4) Uani 0.544(12) 1 d PDU A 2
N1 N 0.3704(2) 0.39641(19) 0.34460(16) 0.0290(8) Uani 1 1 d . . .
H1A H 0.3382 0.3695 0.3787 0.035 Uiso 1 1 calc R . .
H1B H 0.4146 0.3653 0.3183 0.035 Uiso 1 1 calc R . .
N2 N 0.1075(3) 0.74974(19) 0.06407(18) 0.0353(8) Uani 1 1 d . . .
H2A H 0.1382 0.7261 0.0252 0.042 Uiso 1 1 calc R . .
H2B H 0.0544 0.7369 0.0782 0.042 Uiso 1 1 calc R . .
O1 O 0.54254(17) 0.32247(15) 0.26701(14) 0.0307(6) Uani 1 1 d . . .
O2 O 0.41114(18) 0.23674(16) 0.30169(15) 0.0367(7) Uani 1 1 d . . .
O3 O 0.29143(19) 0.28034(16) 0.42991(14) 0.0338(7) Uani 1 1 d . . .
O4 O 0.23321(19) 0.41630(15) 0.49921(13) 0.0311(7) Uani 1 1 d . . .
O5 O 0.53674(18) 0.45284(16) 0.20979(14) 0.0323(7) Uani 1 1 d . . .
O6 O 0.39007(18) 0.54250(17) 0.18294(14) 0.0353(7) Uani 1 1 d . . .
O7 O 0.27508(18) 0.61251(17) 0.31043(14) 0.0340(7) Uani 1 1 d . . .
O8 O 0.21506(19) 0.55120(16) 0.45074(14) 0.0324(7) Uani 1 1 d . . .
O9 O 0.91702(18) 0.79085(15) 0.15788(14) 0.0323(7) Uani 1 1 d . . .
O10 O 0.9699(2) 0.66593(17) 0.07745(16) 0.0439(8) Uani 1 1 d . . .
O11 O 1.1249(3) 0.6342(3) -0.02674(17) 0.0837(17) Uani 1 1 d . . .
O12 O 1.23576(19) 0.73174(16) -0.08645(14) 0.0346(7) Uani 1 1 d . . .
O13 O 0.99380(18) 0.85820(16) 0.22212(14) 0.0338(7) Uani 1 1 d . . .
O14 O 1.1789(3) 0.8485(3) 0.2039(2) 0.0863(17) Uani 1 1 d . . .
O15 O 1.3267(2) 0.77832(19) 0.10784(16) 0.0463(8) Uani 1 1 d . . .
O16 O 1.32228(19) 0.79442(17) -0.03081(15) 0.0370(7) Uani 1 1 d . . .
C1 C 0.8008(3) 0.3578(3) 0.3260(2) 0.0344(10) Uani 1 1 d . . .
C2 C 0.7236(2) 0.3809(2) 0.30013(19) 0.0289(9) Uani 1 1 d . . .
C3 C 0.6653(2) 0.3369(2) 0.2995(2) 0.0295(9) Uani 1 1 d . . .
H3 H 0.6685 0.2894 0.3193 0.035 Uiso 1 1 calc R . .
C4 C 0.6028(2) 0.3628(2) 0.27001(19) 0.0278(9) Uani 1 1 d . . .
C5 C 0.5984(3) 0.4325(2) 0.23967(19) 0.0287(9) Uani 1 1 d . . .
C6 C 0.6554(3) 0.4767(2) 0.2421(2) 0.0303(9) Uani 1 1 d . . .
H6 H 0.6521 0.5246 0.2231 0.036 Uiso 1 1 calc R . .
C7 C 0.7172(3) 0.4503(2) 0.2727(2) 0.0314(9) Uani 1 1 d . . .
C8 C 0.7858(3) 0.4934(3) 0.2766(2) 0.0332(10) Uani 1 1 d . . .
C9 C 0.8681(3) 0.4457(3) 0.2391(2) 0.0373(10) Uani 1 1 d . . .
C10 C 0.9309(3) 0.4677(3) 0.1845(2) 0.0454(12) Uani 1 1 d . . .
H10 H 0.9272 0.5168 0.1686 0.054 Uiso 1 1 calc R . .
C11 C 0.9998(3) 0.4170(4) 0.1528(3) 0.0507(14) Uani 1 1 d . . .
H11 H 1.0425 0.4316 0.1144 0.061 Uiso 1 1 calc R . .
C12 C 1.0067(3) 0.3468(4) 0.1761(3) 0.0538(15) Uani 1 1 d . . .
H12 H 1.0543 0.3131 0.1539 0.065 Uiso 1 1 calc R . .
C13 C 0.9447(3) 0.3237(3) 0.2323(3) 0.0484(13) Uani 1 1 d . . .
H13 H 0.9492 0.2747 0.2485 0.058 Uiso 1 1 calc R . .
C14 C 0.8751(3) 0.3754(3) 0.2642(2) 0.0367(11) Uani 1 1 d . . .
C15 C 0.7921(3) 0.4152(2) 0.3764(2) 0.0292(9) Uani 1 1 d . . .
C16 C 0.7912(3) 0.4006(2) 0.4429(2) 0.0294(9) Uani 1 1 d . . .
H16 H 0.7959 0.3522 0.4604 0.035 Uiso 1 1 calc R . .
C17 C 0.7833(2) 0.4577(2) 0.48364(19) 0.0283(9) Uani 1 1 d . . .
C18 C 0.7731(3) 0.5294(2) 0.4582(2) 0.0296(9) Uani 1 1 d . . .
C19 C 0.7711(3) 0.5435(2) 0.3918(2) 0.0305(9) Uani 1 1 d . . .
H19 H 0.7620 0.5919 0.3749 0.037 Uiso 1 1 calc R . .
C20 C 0.7828(3) 0.4859(2) 0.3508(2) 0.0316(9) Uani 1 1 d . . .
C21 C 0.8092(3) 0.2817(3) 0.3540(2) 0.0409(11) Uani 1 1 d . . .
H21A H 0.8596 0.2713 0.3689 0.061 Uiso 1 1 calc R . .
H21B H 0.8145 0.2483 0.3192 0.061 Uiso 1 1 calc R . .
H21C H 0.7590 0.2758 0.3923 0.061 Uiso 1 1 calc R . .
C22 C 0.7753(3) 0.5712(3) 0.2495(2) 0.0381(11) Uani 1 1 d . . .
H22A H 0.8205 0.5950 0.2537 0.057 Uiso 1 1 calc R . .
H22B H 0.7204 0.5970 0.2754 0.057 Uiso 1 1 calc R . .
H22C H 0.7782 0.5718 0.2021 0.057 Uiso 1 1 calc R . .
C23 C 0.5579(3) 0.2462(2) 0.2841(2) 0.0366(10) Uani 1 1 d . . .
H23A H 0.5488 0.2383 0.3330 0.044 Uiso 1 1 calc R . .
H23B H 0.6167 0.2252 0.2598 0.044 Uiso 1 1 calc R . .
C24 C 0.4965(3) 0.2117(3) 0.2634(2) 0.0374(10) Uani 1 1 d . . .
H24A H 0.5038 0.2230 0.2150 0.045 Uiso 1 1 calc R . .
H24B H 0.5088 0.1585 0.2698 0.045 Uiso 1 1 calc R . .
C25 C 0.3784(3) 0.1887(3) 0.3559(2) 0.0434(11) Uani 1 1 d . . .
H25A H 0.4138 0.1814 0.3862 0.052 Uiso 1 1 calc R . .
H25B H 0.3795 0.1412 0.3385 0.052 Uiso 1 1 calc R . .
C26 C 0.2902(3) 0.2189(2) 0.3937(2) 0.0391(11) Uani 1 1 d . . .
H26A H 0.2570 0.2341 0.3621 0.047 Uiso 1 1 calc R . .
H26B H 0.2634 0.1815 0.4257 0.047 Uiso 1 1 calc R . .
C27 C 0.2154(3) 0.2940(2) 0.4853(2) 0.0335(10) Uani 1 1 d . . .
H27A H 0.2021 0.2481 0.5103 0.040 Uiso 1 1 calc R . .
H27B H 0.1676 0.3154 0.4684 0.040 Uiso 1 1 calc R . .
C28 C 0.2277(3) 0.3455(2) 0.5312(2) 0.0341(10) Uani 1 1 d . . .
H28A H 0.1798 0.3486 0.5734 0.041 Uiso 1 1 calc R . .
H28B H 0.2802 0.3269 0.5429 0.041 Uiso 1 1 calc R . .
C29 C 0.5409(3) 0.5206(2) 0.1698(2) 0.0334(10) Uani 1 1 d . . .
H29A H 0.5971 0.5191 0.1354 0.040 Uiso 1 1 calc R . .
H29B H 0.5321 0.5616 0.1990 0.040 Uiso 1 1 calc R . .
C30 C 0.4727(3) 0.5301(3) 0.1362(2) 0.0363(10) Uani 1 1 d . . .
H30A H 0.4803 0.5714 0.1032 0.044 Uiso 1 1 calc R . .
H30B H 0.4785 0.4861 0.1114 0.044 Uiso 1 1 calc R . .
C31 C 0.3584(3) 0.6166(2) 0.1938(2) 0.0375(10) Uani 1 1 d . . .
H31A H 0.3567 0.6423 0.1508 0.045 Uiso 1 1 calc R . .
H31B H 0.3959 0.6385 0.2117 0.045 Uiso 1 1 calc R . .
C32 C 0.2719(3) 0.6238(3) 0.2427(2) 0.0384(11) Uani 1 1 d . . .
H32A H 0.2411 0.6728 0.2373 0.046 Uiso 1 1 calc R . .
H32B H 0.2408 0.5880 0.2335 0.046 Uiso 1 1 calc R . .
C33 C 0.1922(3) 0.6267(3) 0.3569(2) 0.0391(11) Uani 1 1 d . . .
H33A H 0.1585 0.5897 0.3537 0.047 Uiso 1 1 calc R . .
H33B H 0.1635 0.6747 0.3461 0.047 Uiso 1 1 calc R . .
C34 C 0.1983(3) 0.6248(2) 0.4273(2) 0.0390(11) Uani 1 1 d . . .
H34A H 0.2443 0.6510 0.4274 0.047 Uiso 1 1 calc R . .
H34B H 0.1447 0.6493 0.4578 0.047 Uiso 1 1 calc R . .
C35 C 0.6729(3) 0.9967(2) 0.2015(2) 0.0336(10) Uani 1 1 d . . .
C36 C 0.7596(3) 0.9553(2) 0.2041(2) 0.0298(9) Uani 1 1 d . . .
C37 C 0.7984(3) 0.8893(2) 0.1765(2) 0.0306(9) Uani 1 1 d . . .
H37 H 0.7717 0.8653 0.1530 0.037 Uiso 1 1 calc R . .
C38 C 0.8766(3) 0.8578(2) 0.1831(2) 0.0300(9) Uani 1 1 d . . .
C39 C 0.9173(3) 0.8931(2) 0.2165(2) 0.0297(9) Uani 1 1 d . . .
C40 C 0.8782(3) 0.9610(2) 0.2433(2) 0.0301(9) Uani 1 1 d . . .
H40 H 0.9052 0.9859 0.2658 0.036 Uiso 1 1 calc R . .
C41 C 0.8002(3) 0.9911(2) 0.2370(2) 0.0296(9) Uani 1 1 d . . .
C42 C 0.7515(3) 1.0657(2) 0.2624(2) 0.0336(10) Uani 1 1 d . . .
C43 C 0.7357(3) 1.1056(2) 0.1998(2) 0.0295(9) Uani 1 1 d . . .
C44 C 0.7607(3) 1.1720(2) 0.1729(2) 0.0315(9) Uani 1 1 d . . .
H44 H 0.7917 1.1953 0.1932 0.038 Uiso 1 1 calc R . .
C45 C 0.7408(3) 1.2039(2) 0.1170(2) 0.0307(9) Uani 1 1 d . . .
C46 C 0.6947(3) 1.1693(2) 0.0868(2) 0.0321(9) Uani 1 1 d . . .
C47 C 0.6715(3) 1.1026(2) 0.1123(2) 0.0328(10) Uani 1 1 d . . .
H47 H 0.6417 1.0787 0.0915 0.039 Uiso 1 1 calc R . .
C48 C 0.6927(3) 1.0709(2) 0.1692(2) 0.0317(9) Uani 1 1 d . . .
C49 C 0.6241(3) 1.0125(2) 0.2754(2) 0.0387(11) Uani 1 1 d . . .
C50 C 0.5447(3) 0.9938(3) 0.3104(3) 0.0496(13) Uani 1 1 d . . .
H50 H 0.5165 0.9691 0.2888 0.060 Uiso 1 1 calc R . .
C51 C 0.5075(4) 1.0122(3) 0.3779(3) 0.0587(16) Uani 1 1 d . . .
H51 H 0.4539 0.9991 0.4025 0.070 Uiso 1 1 calc R . .
C52 C 0.5478(4) 1.0487(3) 0.4085(3) 0.0582(16) Uani 1 1 d . . .
H52 H 0.5213 1.0614 0.4540 0.070 Uiso 1 1 calc R . .
C53 C 0.6267(3) 1.0675(3) 0.3742(2) 0.0462(12) Uani 1 1 d . . .
H53 H 0.6545 1.0923 0.3961 0.055 Uiso 1 1 calc R . .
C54 C 0.6646(3) 1.0496(2) 0.3070(2) 0.0358(10) Uani 1 1 d . . .
C55 C 0.6281(3) 0.9566(3) 0.1673(3) 0.0424(11) Uani 1 1 d . . .
H55A H 0.5739 0.9858 0.1676 0.064 Uiso 1 1 calc R . .
H55B H 0.6181 0.9103 0.1916 0.064 Uiso 1 1 calc R . .
H55C H 0.6633 0.9478 0.1208 0.064 Uiso 1 1 calc R . .
C56 C 0.7957(3) 1.1045(2) 0.2972(2) 0.0387(11) Uani 1 1 d . . .
H56A H 0.7610 1.1510 0.3124 0.058 Uiso 1 1 calc R . .
H56B H 0.8505 1.1129 0.2659 0.058 Uiso 1 1 calc R . .
H56C H 0.8043 1.0749 0.3361 0.058 Uiso 1 1 calc R . .
C57 C 0.8646(3) 0.7394(3) 0.1581(4) 0.083(2) Uani 1 1 d . . .
H57A H 0.8533 0.7133 0.2026 0.099 Uiso 1 1 calc R . .
H57B H 0.8098 0.7669 0.1560 0.099 Uiso 1 1 calc R . .
C58 C 0.8874(5) 0.6908(5) 0.1132(4) 0.121(4) Uani 1 1 d . . .
H58A H 0.8583 0.7091 0.0794 0.145 Uiso 1 1 calc R . .
H58B H 0.8625 0.6476 0.1358 0.145 Uiso 1 1 calc R . .
C59 C 0.9878(6) 0.6093(4) 0.0359(4) 0.123(4) Uani 1 1 d . . .
H59A H 0.9687 0.5668 0.0644 0.148 Uiso 1 1 calc R . .
H59B H 0.9524 0.6213 0.0057 0.148 Uiso 1 1 calc R . .
C60 C 1.0669(4) 0.5885(3) -0.0025(4) 0.072(2) Uani 1 1 d . . .
H60A H 1.0628 0.5662 -0.0420 0.087 Uiso 1 1 calc R . .
H60B H 1.0920 0.5492 0.0233 0.087 Uiso 1 1 calc R . .
C61 C 1.1882(4) 0.6199(3) -0.0873(2) 0.0555(15) Uani 1 1 d . . .
H61A H 1.1707 0.5884 -0.1140 0.067 Uiso 1 1 calc R . .
H61B H 1.2406 0.5945 -0.0786 0.067 Uiso 1 1 calc R . .
C62 C 1.2040(3) 0.6893(2) -0.1249(2) 0.0377(10) Uani 1 1 d . . .
H62A H 1.2459 0.6801 -0.1697 0.045 Uiso 1 1 calc R . .
H62B H 1.1509 0.7160 -0.1313 0.045 Uiso 1 1 calc R . .
C63 C 1.0316(3) 0.8954(3) 0.2590(3) 0.0450(12) Uani 1 1 d . . .
H63A H 0.9908 0.9070 0.3038 0.054 Uiso 1 1 calc R . .
H63B H 1.0459 0.9415 0.2347 0.054 Uiso 1 1 calc R . .
C64 C 1.1102(3) 0.8495(3) 0.2672(3) 0.0570(15) Uani 1 1 d . . .
H64A H 1.1266 0.8691 0.3026 0.068 Uiso 1 1 calc R . .
H64B H 1.0990 0.7996 0.2815 0.068 Uiso 1 1 calc R . .
C65 C 1.2585(4) 0.8369(4) 0.2103(3) 0.0742(19) Uani 1 1 d . . .
H65A H 1.2670 0.7898 0.2345 0.089 Uiso 1 1 calc R . .
H65B H 1.2632 0.8750 0.2379 0.089 Uiso 1 1 calc R . .
C66 C 1.3229(4) 0.8368(3) 0.1481(3) 0.0580(14) Uani 1 1 d . . .
H66A H 1.3780 0.8337 0.1563 0.070 Uiso 1 1 calc R . .
H66B H 1.3131 0.8831 0.1230 0.070 Uiso 1 1 calc R . .
C67 C 1.3973(3) 0.7719(3) 0.0492(2) 0.0450(12) Uani 1 1 d . . .
H67A H 1.4108 0.7211 0.0351 0.054 Uiso 1 1 calc R . .
H67B H 1.4467 0.7835 0.0596 0.054 Uiso 1 1 calc R . .
C68 C 1.3824(3) 0.8213(3) -0.0084(2) 0.0395(11) Uani 1 1 d . . .
H68A H 1.3605 0.8713 0.0068 0.047 Uiso 1 1 calc R . .
H68B H 1.4360 0.8217 -0.0456 0.047 Uiso 1 1 calc R . .
C69 C 0.4043(3) 0.4493(2) 0.3740(2) 0.0315(9) Uani 1 1 d . . .
H69A H 0.3562 0.4803 0.4043 0.038 Uiso 1 1 calc R . .
H69B H 0.4344 0.4808 0.3371 0.038 Uiso 1 1 calc R . .
C70 C 0.4637(3) 0.4150(3) 0.4127(2) 0.0338(10) Uani 1 1 d . . .
C71 C 0.4610(3) 0.3466(3) 0.4447(2) 0.0389(11) Uani 1 1 d . . .
H71 H 0.4212 0.3181 0.4417 0.047 Uiso 1 1 calc R . .
C72 C 0.5160(3) 0.3206(3) 0.4807(2) 0.0490(13) Uani 1 1 d . . .
H72 H 0.5136 0.2741 0.5025 0.059 Uiso 1 1 calc R . .
C73 C 0.5743(3) 0.3605(3) 0.4857(2) 0.0475(13) Uani 1 1 d . . .
H73 H 0.6126 0.3414 0.5100 0.057 Uiso 1 1 calc R . .
C74 C 0.5767(3) 0.4284(3) 0.4550(2) 0.0412(11) Uani 1 1 d . . .
H74 H 0.6159 0.4570 0.4592 0.049 Uiso 1 1 calc R . .
C75 C 0.5224(3) 0.4555(3) 0.4179(2) 0.0339(10) Uani 1 1 d . . .
H75 H 0.5253 0.5020 0.3961 0.041 Uiso 1 1 calc R . .
C76 C 0.3172(3) 0.4353(2) 0.3024(2) 0.0343(10) Uani 1 1 d . . .
H76A H 0.2763 0.4747 0.3285 0.041 Uiso 1 1 calc R . .
H76B H 0.3543 0.4576 0.2618 0.041 Uiso 1 1 calc R . .
C77 C 0.2704(3) 0.3867(2) 0.2815(2) 0.0320(9) Uani 1 1 d . . .
C78 C 0.3085(3) 0.3474(2) 0.2225(2) 0.0337(10) Uani 1 1 d . . .
C79 C 0.3932(3) 0.3528(3) 0.1798(2) 0.0403(11) Uani 1 1 d . . .
H79 H 0.4261 0.3819 0.1923 0.048 Uiso 1 1 calc R . .
C80 C 0.4263(3) 0.3165(3) 0.1217(2) 0.0508(13) Uani 1 1 d . . .
H80 H 0.4822 0.3207 0.0943 0.061 Uiso 1 1 calc R . .
C81 C 0.3802(4) 0.2734(3) 0.1014(3) 0.0561(15) Uani 1 1 d . . .
H81 H 0.4042 0.2500 0.0598 0.067 Uiso 1 1 calc R . .
C82 C 0.3018(4) 0.2648(3) 0.1403(3) 0.0528(14) Uani 1 1 d . . .
H82 H 0.2718 0.2344 0.1260 0.063 Uiso 1 1 calc R . .
C83 C 0.2620(3) 0.3006(3) 0.2034(2) 0.0410(11) Uani 1 1 d . . .
C84 C 0.1817(3) 0.2924(3) 0.2442(3) 0.0473(12) Uani 1 1 d . . .
H84 H 0.1523 0.2597 0.2322 0.057 Uiso 1 1 calc R . .
C85 C 0.1427(3) 0.3309(3) 0.3024(2) 0.0419(11) Uani 1 1 d . . .
C86 C 0.0593(3) 0.3218(3) 0.3445(3) 0.0547(14) Uani 1 1 d . . .
H86 H 0.0313 0.2873 0.3335 0.066 Uiso 1 1 calc R . .
C87 C 0.0202(3) 0.3613(4) 0.3992(3) 0.0647(17) Uani 1 1 d . . .
H87 H -0.0360 0.3560 0.4254 0.078 Uiso 1 1 calc R . .
C88 C 0.0621(3) 0.4106(4) 0.4178(3) 0.0590(16) Uani 1 1 d . . .
H88 H 0.0344 0.4376 0.4570 0.071 Uiso 1 1 calc R . .
C89 C 0.1417(3) 0.4198(3) 0.3802(2) 0.0405(11) Uani 1 1 d . . .
H89 H 0.1684 0.4537 0.3936 0.049 Uiso 1 1 calc R . .
C90 C 0.1862(3) 0.3802(3) 0.3214(2) 0.0365(10) Uani 1 1 d . . .
C91 C 0.1009(3) 0.8294(2) 0.0501(2) 0.0366(10) Uani 1 1 d . . .
H91A H 0.1575 0.8433 0.0406 0.044 Uiso 1 1 calc R . .
H91B H 0.0633 0.8540 0.0911 0.044 Uiso 1 1 calc R . .
C92 C 0.0678(3) 0.8567(2) -0.0078(2) 0.0376(11) Uani 1 1 d . . .
C93 C 0.0264(3) 0.8175(3) -0.0348(2) 0.0449(12) Uani 1 1 d . . .
H93 H 0.0166 0.7705 -0.0166 0.054 Uiso 1 1 calc R . .
C94 C -0.0020(4) 0.8465(3) -0.0899(3) 0.0549(14) Uani 1 1 d . . .
H94 H -0.0305 0.8189 -0.1088 0.066 Uiso 1 1 calc R . .
C95 C 0.0119(4) 0.9150(3) -0.1159(3) 0.0591(16) Uani 1 1 d . . .
H95 H -0.0073 0.9349 -0.1526 0.071 Uiso 1 1 calc R . .
C96 C 0.0532(4) 0.9536(3) -0.0890(3) 0.0568(16) Uani 1 1 d . . .
H96 H 0.0628 1.0007 -0.1073 0.068 Uiso 1 1 calc R . .
C97 C 0.0819(3) 0.9256(3) -0.0349(2) 0.0464(13) Uani 1 1 d . . .
H97 H 0.1108 0.9533 -0.0166 0.056 Uiso 1 1 calc R . .
C98 C 0.1497(3) 0.7273(2) 0.1171(2) 0.0351(10) Uani 1 1 d . . .
H98A H 0.1185 0.7552 0.1578 0.042 Uiso 1 1 calc R . .
H98B H 0.2079 0.7392 0.1007 0.042 Uiso 1 1 calc R . .
C99 C 0.1535(3) 0.6468(2) 0.1358(2) 0.0308(9) Uani 1 1 d . . .
C100 C 0.0930(3) 0.6236(2) 0.1945(2) 0.0307(9) Uani 1 1 d . . .
C101 C 0.0292(3) 0.6709(3) 0.2395(2) 0.0372(10) Uani 1 1 d . . .
H101 H 0.0231 0.7214 0.2289 0.045 Uiso 1 1 calc R . .
C102 C -0.0237(3) 0.6454(3) 0.2976(2) 0.0426(11) Uani 1 1 d . . .
H102 H -0.0651 0.6785 0.3271 0.051 Uiso 1 1 calc R . .
C103 C -0.0176(3) 0.5710(3) 0.3143(2) 0.0442(12) Uani 1 1 d . . .
H103 H -0.0545 0.5542 0.3552 0.053 Uiso 1 1 calc R . .
C104 C 0.0401(3) 0.5232(3) 0.2727(2) 0.0366(10) Uani 1 1 d . . .
H104 H 0.0421 0.4729 0.2839 0.044 Uiso 1 1 calc R . .
C105 C 0.0984(3) 0.5472(2) 0.2119(2) 0.0296(9) Uani 1 1 d . . .
C106 C 0.1616(3) 0.4982(2) 0.1710(2) 0.0332(10) Uani 1 1 d . . .
H106 H 0.1634 0.4479 0.1821 0.040 Uiso 1 1 calc R . .
C107 C 0.2216(3) 0.5210(2) 0.1147(2) 0.0343(10) Uani 1 1 d . . .
C108 C 0.2886(3) 0.4701(3) 0.0745(2) 0.0449(12) Uani 1 1 d . . .
H108 H 0.2902 0.4198 0.0855 0.054 Uiso 1 1 calc R . .
C109 C 0.3495(4) 0.4934(3) 0.0209(2) 0.0561(15) Uani 1 1 d . . .
H109 H 0.3939 0.4595 -0.0051 0.067 Uiso 1 1 calc R . .
C110 C 0.3467(4) 0.5679(3) 0.0039(2) 0.0524(14) Uani 1 1 d . . .
H110 H 0.3900 0.5835 -0.0334 0.063 Uiso 1 1 calc R . .
C111 C 0.2846(3) 0.6176(3) 0.0389(2) 0.0388(11) Uani 1 1 d . . .
H111 H 0.2842 0.6673 0.0254 0.047 Uiso 1 1 calc R . .
C112 C 0.2189(3) 0.5965(2) 0.0964(2) 0.0307(9) Uani 1 1 d . . .
C113 C 0.2946(7) 0.1373(5) 0.6196(5) 0.176(7) Uani 1 1 d D . .
H11A H 0.3238 0.1089 0.6499 0.212 Uiso 1 1 calc R . .
H11B H 0.2577 0.1068 0.6102 0.212 Uiso 1 1 calc R . .
Cl1 Cl 0.36789(17) 0.15713(15) 0.54614(12) 0.1306(11) Uani 1 1 d D . .
Cl2 Cl 0.2328(2) 0.21307(18) 0.65986(13) 0.1585(14) Uani 1 1 d D . .
C114 C 0.5160(6) 0.3429(4) 0.6740(4) 0.107(3) Uani 1 1 d DU . .
H11C H 0.5679 0.3628 0.6680 0.161 Uiso 1 1 calc R . .
H11D H 0.4748 0.3571 0.7173 0.161 Uiso 1 1 calc R . .
H11E H 0.4924 0.3617 0.6376 0.161 Uiso 1 1 calc R . .
C115 C 0.5362(5) 0.2596(4) 0.6724(3) 0.110(3) Uani 1 1 d DU . .
H11F H 0.5621 0.2402 0.7084 0.132 Uiso 1 1 calc R . .
C116 C 0.4562(6) 0.2269(6) 0.6822(6) 0.159(5) Uani 1 1 d DU . .
H11G H 0.4703 0.1741 0.6815 0.238 Uiso 1 1 calc R . .
H11H H 0.4323 0.2448 0.6458 0.238 Uiso 1 1 calc R . .
H11I H 0.4149 0.2409 0.7255 0.238 Uiso 1 1 calc R . .
O17 O 0.5966(4) 0.2441(3) 0.6073(2) 0.129(2) Uani 1 1 d DU . .
C117 C 0.7365(7) 0.1788(8) 0.6030(8) 0.228(8) Uani 1 1 d DU . .
H11J H 0.7340 0.1983 0.6454 0.342 Uiso 1 1 calc R . .
H11K H 0.7622 0.2109 0.5654 0.342 Uiso 1 1 calc R . .
H11L H 0.7706 0.1306 0.5979 0.342 Uiso 1 1 calc R . .
C118 C 0.6454(6) 0.1735(4) 0.6033(4) 0.128(3) Uani 1 1 d DU . .
H11M H 0.6180 0.1415 0.6418 0.154 Uiso 1 1 calc R . .
C119 C 0.6506(6) 0.1433(5) 0.5361(4) 0.118(3) Uani 1 1 d DU . .
H11N H 0.5936 0.1403 0.5354 0.177 Uiso 1 1 calc R . .
H11O H 0.6845 0.0950 0.5312 0.177 Uiso 1 1 calc R . .
H11P H 0.6771 0.1755 0.4989 0.177 Uiso 1 1 calc R . .
C120 C 0.7476(10) 0.8802(6) 0.9603(11) 0.126(7) Uani 0.50 1 d PDU . .
H12C H 0.7042 0.8565 0.9551 0.189 Uiso 0.50 1 d PR . .
H12D H 0.8009 0.8621 0.9286 0.189 Uiso 0.50 1 d PR . .
H12E H 0.7510 0.8708 1.0052 0.189 Uiso 0.50 1 d PR . .
C121 C 0.7233(6) 0.9590(6) 0.9517(7) 0.091(4) Uani 0.50 1 d PDU . .
H12F H 0.7297 0.9635 0.9044 0.109 Uiso 0.50 1 d PR . .
C122 C 0.7875(7) 1.0044(7) 0.9532(9) 0.103(5) Uani 0.50 1 d PDU . .
H12G H 0.7698 1.0548 0.9446 0.155 Uiso 0.50 1 d PR . .
H12H H 0.7918 0.9974 0.9980 0.155 Uiso 0.50 1 d PR . .
H12I H 0.8416 0.9887 0.9214 0.155 Uiso 0.50 1 d PR . .
O18 O 0.6413(6) 0.9947(5) 0.9794(5) 0.097(3) Uani 0.50 1 d PDU . .
C123 C 0.5162(11) 0.9433(13) 1.0460(10) 0.152(6) Uani 0.50 1 d PDU . .
H12J H 0.5422 0.9168 1.0774 0.228 Uiso 0.50 1 d PR . .
H12K H 0.4930 0.9914 1.0611 0.228 Uiso 0.50 1 d PR . .
H12L H 0.4719 0.9194 1.0429 0.228 Uiso 0.50 1 d PR . .
C124 C 0.5698(7) 0.9673(8) 0.9756(7) 0.101(5) Uani 0.50 1 d PDU . .
H12M H 0.5920 0.9191 0.9604 0.121 Uiso 0.50 1 d PR . .
C125 C 0.5121(11) 1.0272(12) 0.9476(13) 0.152(6) Uani 0.50 1 d PDU . .
H12N H 0.5533 1.0298 0.9040 0.228 Uiso 0.50 1 d PR . .
H12O H 0.4677 1.0032 0.9447 0.228 Uiso 0.50 1 d PR . .
H12P H 0.4889 1.0753 0.9630 0.228 Uiso 0.50 1 d PR . .

loop_
_atom_site_aniso_label
_atom_site_aniso_U_11
_atom_site_aniso_U_22
_atom_site_aniso_U_33
_atom_site_aniso_U_23
_atom_site_aniso_U_13
_atom_site_aniso_U_12
P1 0.0532(9) 0.0567(9) 0.0623(9) 0.0018(7) -0.0242(7) -0.0120(7)
F1 0.091(3) 0.198(6) 0.073(3) 0.000(3) -0.001(2) -0.012(4)
F2 0.126(4) 0.105(4) 0.182(5) 0.075(4) -0.108(4) -0.043(3)
F3 0.109(3) 0.106(3) 0.110(3) -0.017(3) -0.062(3) -0.038(3)
F4 0.092(3) 0.077(3) 0.111(3) 0.019(2) -0.058(3) -0.022(2)
F5 0.128(4) 0.081(3) 0.100(3) 0.002(2) -0.053(3) -0.046(3)
F6 0.070(3) 0.123(4) 0.114(3) -0.008(3) -0.007(2) -0.001(3)
P2 0.097(4) 0.083(4) 0.110(5) -0.019(4) -0.056(4) 0.001(3)
F7 0.135(9) 0.137(9) 0.158(10) -0.037(7) -0.031(7) -0.023(7)
F8 0.236(13) 0.231(13) 0.220(13) 0.022(9) -0.062(9) -0.027(9)
F9 0.149(10) 0.158(10) 0.180(10) -0.059(8) -0.066(8) -0.021(7)
F10 0.238(14) 0.213(13) 0.196(13) 0.020(9) -0.062(9) -0.022(9)
F11 0.131(9) 0.135(9) 0.199(11) -0.047(8) -0.064(8) -0.032(7)
F12 0.119(8) 0.114(8) 0.148(9) -0.036(7) -0.026(7) -0.015(6)
P2' 0.074(3) 0.045(2) 0.124(5) -0.013(2) -0.061(3) 0.0050(18)
F7' 0.118(7) 0.076(5) 0.131(7) -0.038(5) -0.040(6) 0.004(5)
F8' 0.169(9) 0.137(8) 0.145(8) 0.048(7) -0.079(7) -0.042(7)
F9' 0.126(7) 0.076(5) 0.147(8) 0.004(5) -0.068(6) -0.039(5)
F10' 0.122(7) 0.088(6) 0.140(7) -0.001(5) -0.057(5) -0.042(5)
F11' 0.058(4) 0.057(4) 0.108(6) -0.011(4) -0.036(4) -0.011(3)
F12' 0.101(6) 0.100(6) 0.157(8) -0.042(6) -0.027(6) -0.015(5)
N1 0.0260(18) 0.034(2) 0.0272(17) -0.0030(14) -0.0098(14) -0.0002(15)
N2 0.045(2) 0.027(2) 0.0330(19) 0.0042(15) -0.0134(16) -0.0055(16)
O1 0.0248(14) 0.0260(15) 0.0399(16) -0.0021(12) -0.0087(12) -0.0024(12)
O2 0.0259(15) 0.0305(17) 0.0474(18) 0.0005(14) -0.0050(13) -0.0010(13)
O3 0.0327(16) 0.0316(17) 0.0348(16) -0.0051(13) -0.0059(13) -0.0053(13)
O4 0.0388(17) 0.0275(16) 0.0271(14) -0.0002(12) -0.0095(12) -0.0070(13)
O5 0.0273(15) 0.0372(17) 0.0341(15) 0.0019(13) -0.0124(12) -0.0052(13)
O6 0.0289(16) 0.0382(18) 0.0338(16) 0.0034(13) -0.0042(12) -0.0044(13)
O7 0.0296(16) 0.0417(18) 0.0285(15) 0.0002(13) -0.0086(12) -0.0007(13)
O8 0.0375(17) 0.0303(16) 0.0292(15) 0.0011(12) -0.0140(13) 0.0009(13)
O9 0.0290(15) 0.0217(15) 0.0414(16) -0.0039(12) -0.0047(13) -0.0019(12)
O10 0.054(2) 0.0332(18) 0.0508(19) -0.0103(15) -0.0291(17) 0.0043(15)
O11 0.140(4) 0.085(3) 0.0299(19) -0.0100(19) 0.007(2) -0.084(3)
O12 0.0402(17) 0.0308(17) 0.0290(15) 0.0018(12) -0.0058(13) -0.0058(13)
O13 0.0293(16) 0.0324(17) 0.0389(16) -0.0064(13) -0.0139(13) 0.0061(13)
O14 0.049(2) 0.130(4) 0.086(3) -0.072(3) -0.034(2) 0.031(3)
O15 0.048(2) 0.053(2) 0.0402(18) 0.0026(15) -0.0144(15) -0.0144(17)
O16 0.0373(17) 0.0356(18) 0.0386(17) 0.0080(13) -0.0144(14) -0.0070(14)
C1 0.025(2) 0.044(3) 0.033(2) -0.0085(19) -0.0074(18) -0.0026(19)
C2 0.023(2) 0.034(2) 0.027(2) -0.0102(17) -0.0038(16) -0.0001(17)
C3 0.024(2) 0.032(2) 0.028(2) -0.0041(17) -0.0030(16) -0.0030(17)
C4 0.0176(19) 0.035(2) 0.028(2) -0.0105(17) -0.0010(15) -0.0015(16)
C5 0.025(2) 0.034(2) 0.025(2) -0.0032(17) -0.0050(16) -0.0015(17)
C6 0.030(2) 0.034(2) 0.028(2) 0.0004(17) -0.0097(17) -0.0054(18)
C7 0.028(2) 0.040(3) 0.025(2) -0.0036(18) -0.0029(17) -0.0088(19)
C8 0.029(2) 0.043(3) 0.029(2) -0.0020(19) -0.0081(17) -0.0103(19)
C9 0.035(2) 0.050(3) 0.032(2) -0.005(2) -0.0117(19) -0.016(2)
C10 0.035(3) 0.074(4) 0.030(2) -0.007(2) -0.007(2) -0.020(2)
C11 0.035(3) 0.080(4) 0.039(3) -0.017(3) -0.004(2) -0.020(3)
C12 0.024(2) 0.090(5) 0.050(3) -0.034(3) -0.008(2) -0.003(3)
C13 0.031(2) 0.069(4) 0.049(3) -0.023(3) -0.015(2) -0.001(2)
C14 0.022(2) 0.060(3) 0.030(2) -0.012(2) -0.0096(17) -0.004(2)
C15 0.024(2) 0.033(2) 0.030(2) -0.0051(17) -0.0061(16) -0.0038(17)
C16 0.025(2) 0.030(2) 0.032(2) -0.0023(17) -0.0082(17) -0.0006(17)
C17 0.021(2) 0.036(2) 0.026(2) -0.0032(17) -0.0059(16) -0.0023(17)
C18 0.027(2) 0.034(2) 0.029(2) -0.0024(17) -0.0087(17) -0.0042(17)
C19 0.028(2) 0.033(2) 0.029(2) 0.0043(17) -0.0061(17) -0.0093(18)
C20 0.026(2) 0.041(3) 0.029(2) -0.0029(18) -0.0059(17) -0.0125(18)
C21 0.038(3) 0.039(3) 0.051(3) -0.009(2) -0.022(2) 0.000(2)
C22 0.044(3) 0.045(3) 0.030(2) 0.006(2) -0.0132(19) -0.021(2)
C23 0.024(2) 0.035(3) 0.048(3) -0.008(2) -0.0082(19) 0.0024(18)
C24 0.027(2) 0.032(2) 0.050(3) -0.009(2) -0.0072(19) 0.0017(18)
C25 0.045(3) 0.031(3) 0.047(3) -0.001(2) -0.006(2) -0.004(2)
C26 0.043(3) 0.031(2) 0.043(3) -0.007(2) -0.008(2) -0.013(2)
C27 0.031(2) 0.034(2) 0.036(2) -0.0021(19) -0.0095(18) -0.0086(19)
C28 0.034(2) 0.033(2) 0.032(2) -0.0011(18) -0.0056(18) -0.0067(19)
C29 0.031(2) 0.038(3) 0.031(2) 0.0025(18) -0.0078(18) -0.0070(19)
C30 0.035(2) 0.040(3) 0.029(2) 0.0042(19) -0.0065(18) -0.001(2)
C31 0.038(2) 0.036(3) 0.033(2) 0.0033(19) -0.0070(19) -0.001(2)
C32 0.036(2) 0.045(3) 0.031(2) 0.002(2) -0.0135(19) 0.004(2)
C33 0.037(2) 0.044(3) 0.030(2) 0.0017(19) -0.0113(19) 0.009(2)
C34 0.041(3) 0.034(3) 0.036(2) -0.0011(19) -0.011(2) 0.009(2)
C35 0.029(2) 0.022(2) 0.044(2) 0.0058(18) -0.0071(19) 0.0009(17)
C36 0.026(2) 0.031(2) 0.028(2) 0.0040(17) -0.0048(17) -0.0028(17)
C37 0.030(2) 0.028(2) 0.033(2) 0.0011(17) -0.0093(17) -0.0032(17)
C38 0.032(2) 0.025(2) 0.028(2) -0.0035(17) -0.0066(17) 0.0032(17)
C39 0.028(2) 0.028(2) 0.029(2) 0.0051(17) -0.0061(17) -0.0006(17)
C40 0.036(2) 0.023(2) 0.030(2) -0.0029(17) -0.0095(18) -0.0011(18)
C41 0.029(2) 0.023(2) 0.030(2) -0.0015(17) -0.0034(17) 0.0025(17)
C42 0.035(2) 0.029(2) 0.030(2) 0.0001(18) -0.0032(18) -0.0002(18)
C43 0.026(2) 0.026(2) 0.030(2) 0.0023(17) -0.0043(17) 0.0037(17)
C44 0.032(2) 0.025(2) 0.033(2) -0.0043(17) -0.0045(17) 0.0001(17)
C45 0.030(2) 0.023(2) 0.031(2) -0.0008(17) -0.0006(17) 0.0000(17)
C46 0.030(2) 0.030(2) 0.032(2) 0.0022(18) -0.0062(17) 0.0009(18)
C47 0.027(2) 0.034(2) 0.035(2) 0.0016(18) -0.0073(17) -0.0001(18)
C48 0.024(2) 0.025(2) 0.037(2) 0.0026(18) -0.0018(17) 0.0028(17)
C49 0.033(2) 0.023(2) 0.046(3) 0.0110(19) -0.004(2) 0.0076(18)
C50 0.034(3) 0.040(3) 0.060(3) 0.016(2) -0.002(2) 0.002(2)
C51 0.042(3) 0.046(3) 0.061(3) 0.020(3) 0.010(3) 0.005(3)
C52 0.059(4) 0.044(3) 0.045(3) 0.012(2) 0.008(3) 0.010(3)
C53 0.050(3) 0.037(3) 0.038(3) 0.003(2) -0.003(2) 0.006(2)
C54 0.033(2) 0.026(2) 0.038(2) 0.0066(18) -0.0041(19) 0.0053(18)
C55 0.040(3) 0.029(2) 0.061(3) 0.008(2) -0.022(2) -0.007(2)
C56 0.050(3) 0.027(2) 0.036(2) -0.0014(19) -0.013(2) 0.002(2)
C57 0.026(3) 0.052(4) 0.164(7) -0.057(4) -0.006(3) -0.005(2)
C58 0.109(6) 0.128(7) 0.099(5) -0.075(5) 0.066(5) -0.098(6)
C59 0.178(9) 0.065(5) 0.079(5) -0.052(4) 0.072(5) -0.080(5)
C60 0.048(3) 0.051(4) 0.122(6) -0.040(4) -0.024(4) -0.003(3)
C61 0.091(4) 0.048(3) 0.032(3) -0.003(2) -0.016(3) -0.026(3)
C62 0.050(3) 0.033(2) 0.030(2) -0.0036(18) -0.008(2) -0.011(2)
C63 0.039(3) 0.050(3) 0.051(3) -0.018(2) -0.023(2) 0.005(2)
C64 0.043(3) 0.072(4) 0.063(3) -0.032(3) -0.030(3) 0.014(3)
C65 0.070(4) 0.089(5) 0.070(4) -0.014(4) -0.022(3) -0.024(4)
C66 0.053(3) 0.052(3) 0.073(4) -0.006(3) -0.021(3) -0.014(3)
C67 0.031(2) 0.053(3) 0.050(3) 0.005(2) -0.016(2) -0.001(2)
C68 0.026(2) 0.049(3) 0.040(2) 0.008(2) -0.0083(19) -0.004(2)
C69 0.029(2) 0.034(2) 0.033(2) -0.0054(18) -0.0097(18) -0.0051(18)
C70 0.027(2) 0.046(3) 0.025(2) -0.0073(19) -0.0028(17) -0.0044(19)
C71 0.034(2) 0.044(3) 0.042(2) 0.009(2) -0.016(2) -0.011(2)
C72 0.046(3) 0.056(3) 0.047(3) 0.014(2) -0.019(2) -0.012(2)
C73 0.039(3) 0.071(4) 0.034(2) -0.002(2) -0.016(2) -0.004(3)
C74 0.025(2) 0.061(3) 0.038(2) -0.016(2) -0.0072(19) -0.004(2)
C75 0.029(2) 0.039(3) 0.033(2) -0.0101(19) -0.0091(18) -0.0003(19)
C76 0.035(2) 0.034(2) 0.034(2) 0.0037(18) -0.0141(19) -0.0027(19)
C77 0.030(2) 0.034(2) 0.033(2) 0.0002(18) -0.0127(18) -0.0042(18)
C78 0.035(2) 0.028(2) 0.037(2) 0.0033(18) -0.0141(19) -0.0003(18)
C79 0.035(2) 0.048(3) 0.036(2) 0.007(2) -0.013(2) -0.002(2)
C80 0.044(3) 0.059(3) 0.040(3) -0.001(2) -0.005(2) 0.004(3)
C81 0.058(4) 0.062(4) 0.040(3) -0.015(3) -0.013(3) 0.014(3)
C82 0.060(4) 0.050(3) 0.058(3) -0.008(3) -0.037(3) 0.002(3)
C83 0.045(3) 0.037(3) 0.045(3) 0.000(2) -0.023(2) -0.001(2)
C84 0.053(3) 0.047(3) 0.052(3) 0.003(2) -0.030(3) -0.012(2)
C85 0.041(3) 0.049(3) 0.043(3) 0.011(2) -0.025(2) -0.012(2)
C86 0.035(3) 0.077(4) 0.060(3) 0.015(3) -0.022(3) -0.022(3)
C87 0.033(3) 0.105(5) 0.051(3) 0.018(3) -0.010(2) -0.013(3)
C88 0.037(3) 0.092(5) 0.040(3) 0.007(3) -0.011(2) 0.005(3)
C89 0.035(3) 0.048(3) 0.038(2) 0.003(2) -0.015(2) -0.001(2)
C90 0.032(2) 0.044(3) 0.032(2) 0.0031(19) -0.0126(19) -0.001(2)
C91 0.041(3) 0.025(2) 0.040(2) 0.0045(18) -0.009(2) -0.0042(19)
C92 0.041(3) 0.030(2) 0.028(2) 0.0027(18) 0.0032(19) 0.003(2)
C93 0.050(3) 0.039(3) 0.042(3) 0.012(2) -0.013(2) -0.005(2)
C94 0.052(3) 0.062(4) 0.047(3) 0.010(3) -0.018(2) 0.001(3)
C95 0.064(4) 0.059(4) 0.039(3) 0.013(3) -0.014(3) 0.019(3)
C96 0.070(4) 0.035(3) 0.039(3) 0.010(2) 0.005(3) 0.013(3)
C97 0.059(3) 0.027(2) 0.037(3) 0.004(2) 0.003(2) 0.000(2)
C98 0.038(2) 0.034(2) 0.033(2) -0.0023(18) -0.0114(19) -0.0038(19)
C99 0.035(2) 0.030(2) 0.030(2) 0.0028(17) -0.0137(18) -0.0059(18)
C100 0.030(2) 0.032(2) 0.034(2) 0.0033(18) -0.0158(18) -0.0061(18)
C101 0.033(2) 0.036(3) 0.042(3) 0.003(2) -0.014(2) -0.0009(19)
C102 0.028(2) 0.052(3) 0.038(2) -0.002(2) -0.0026(19) 0.004(2)
C103 0.031(2) 0.051(3) 0.045(3) 0.013(2) -0.007(2) -0.008(2)
C104 0.031(2) 0.039(3) 0.042(2) 0.010(2) -0.015(2) -0.012(2)
C105 0.030(2) 0.029(2) 0.035(2) 0.0021(17) -0.0177(18) -0.0061(18)
C106 0.040(2) 0.031(2) 0.032(2) 0.0037(18) -0.0180(19) -0.0053(19)
C107 0.040(2) 0.035(2) 0.027(2) -0.0023(18) -0.0110(18) -0.0025(19)
C108 0.061(3) 0.041(3) 0.029(2) -0.003(2) -0.011(2) 0.000(2)
C109 0.064(4) 0.055(3) 0.030(3) -0.001(2) 0.004(2) 0.004(3)
C110 0.060(3) 0.046(3) 0.034(3) 0.006(2) 0.005(2) -0.006(3)
C111 0.045(3) 0.032(2) 0.035(2) 0.0047(19) -0.007(2) -0.006(2)
C112 0.040(2) 0.027(2) 0.028(2) 0.0024(17) -0.0136(18) -0.0086(18)
C113 0.145(10) 0.104(8) 0.180(11) 0.068(8) 0.037(8) 0.041(7)
Cl1 0.1202(19) 0.127(2) 0.0937(15) 0.0248(14) -0.0028(13) 0.0439(16)
Cl2 0.151(2) 0.155(3) 0.0948(16) 0.0569(17) 0.0202(16) 0.033(2)
C114 0.152(7) 0.089(5) 0.081(5) -0.022(4) -0.043(5) 0.005(5)
C115 0.168(7) 0.100(6) 0.059(4) -0.008(4) -0.037(5) -0.005(5)
C116 0.201(9) 0.144(8) 0.134(7) -0.011(6) -0.042(7) -0.047(7)
O17 0.223(7) 0.072(3) 0.074(3) -0.005(3) -0.046(4) 0.023(4)
C117 0.235(11) 0.224(11) 0.247(11) -0.014(8) -0.109(9) -0.032(9)
C118 0.172(8) 0.085(6) 0.114(6) 0.000(5) -0.042(6) 0.008(6)
C119 0.144(7) 0.106(6) 0.108(6) -0.025(5) -0.049(5) 0.001(5)
C120 0.120(10) 0.100(9) 0.142(10) -0.022(8) 0.000(8) -0.041(8)
C121 0.095(8) 0.094(8) 0.071(7) -0.018(6) 0.001(6) -0.024(7)
C122 0.112(9) 0.087(8) 0.112(9) -0.032(7) -0.034(7) -0.004(7)
O18 0.099(7) 0.079(6) 0.126(7) -0.008(5) -0.045(6) -0.026(5)
C123 0.162(9) 0.146(10) 0.149(8) 0.003(6) -0.050(6) -0.029(7)
C124 0.092(8) 0.118(9) 0.106(9) 0.000(7) -0.040(7) -0.034(7)
C125 0.162(9) 0.146(10) 0.149(8) 0.003(6) -0.050(6) -0.029(7)

loop_
_atom_type_symbol
_atom_type_description
_atom_type_scat_dispersion_real
_atom_type_scat_dispersion_imag
_atom_type_scat_source
C C 0.0033 0.0016 'International Tables Vol C Tables 4.2.6.8 and 6.1.1.4'
H H 0.0000 0.0000 'International Tables Vol C Tables 4.2.6.8 and 6.1.1.4'
N N 0.0061 0.0033 'International Tables Vol C Tables 4.2.6.8 and 6.1.1.4'
O O 0.0106 0.0060 'International Tables Vol C Tables 4.2.6.8 and 6.1.1.4'
P P 0.1023 0.0942 'International Tables Vol C Tables 4.2.6.8 and 6.1.1.4'
F F 0.0171 0.0103 'International Tables Vol C Tables 4.2.6.8 and 6.1.1.4'
Cl Cl 0.1484 0.1585 'International Tables Vol C Tables 4.2.6.8 and 6.1.1.4'

loop_
_geom_angle_atom_site_label_1
_geom_angle_atom_site_label_2
_geom_angle_atom_site_label_3
_geom_angle
_geom_angle_site_symmetry_1
_geom_angle_site_symmetry_3
_geom_angle_publ_flag
F1 P1 F3 92.1(3) . . ?
F1 P1 F2 89.0(3) . . ?
F3 P1 F2 89.7(3) . . ?
F1 P1 F6 177.7(3) . . ?
F3 P1 F6 89.8(3) . . ?
F2 P1 F6 92.3(3) . . ?
F1 P1 F5 88.0(3) . . ?
F3 P1 F5 178.7(3) . . ?
F2 P1 F5 91.7(3) . . ?
F6 P1 F5 90.1(3) . . ?
F1 P1 F4 90.7(3) . . ?
F3 P1 F4 90.0(2) . . ?
F2 P1 F4 179.5(3) . . ?
F6 P1 F4 88.0(3) . . ?
F5 P1 F4 88.7(2) . . ?
F11 P2 F10 91.5(5) . . ?
F11 P2 F12 91.0(5) . . ?
F10 P2 F12 92.8(5) . . ?
F11 P2 F9 177.6(6) . . ?
F10 P2 F9 90.6(6) . . ?
F12 P2 F9 90.2(5) . . ?
F11 P2 F8 89.5(5) . . ?
F10 P2 F8 178.0(7) . . ?
F12 P2 F8 88.9(5) . . ?
F9 P2 F8 88.4(5) . . ?
F11 P2 F7 90.0(5) . . ?
F10 P2 F7 90.1(5) . . ?
F12 P2 F7 176.9(6) . . ?
F9 P2 F7 88.7(5) . . ?
F8 P2 F7 88.1(5) . . ?
F9' P2' F11' 177.1(5) . . ?
F9' P2' F12' 91.2(4) . . ?
F11' P2' F12' 89.0(4) . . ?
F9' P2' F8' 91.9(4) . . ?
F11' P2' F8' 91.0(4) . . ?
F12' P2' F8' 91.2(4) . . ?
F9' P2' F7' 90.6(4) . . ?
F11' P2' F7' 89.0(4) . . ?
F12' P2' F7' 176.3(5) . . ?
F8' P2' F7' 91.9(5) . . ?
F9' P2' F10' 88.1(4) . . ?
F11' P2' F10' 89.0(4) . . ?
F12' P2' F10' 89.1(4) . . ?
F8' P2' F10' 179.7(6) . . ?
F7' P2' F10' 87.7(4) . . ?
C69 N1 C76 110.6(3) . . ?
C69 N1 H1A 109.5 . . ?
C76 N1 H1A 109.5 . . ?
C69 N1 H1B 109.5 . . ?
C76 N1 H1B 109.5 . . ?
H1A N1 H1B 108.1 . . ?
C91 N2 C98 110.6(3) . . ?
C91 N2 H2A 109.5 . . ?
C98 N2 H2A 109.5 . . ?
C91 N2 H2B 109.5 . . ?
C98 N2 H2B 109.5 . . ?
H2A N2 H2B 108.1 . . ?
C4 O1 C23 116.1(3) . . ?
C25 O2 C24 113.0(3) . . ?
C27 O3 C26 110.7(3) . . ?
C18 O4 C28 114.7(3) 2_666 . ?
C5 O5 C29 116.1(3) . . ?
C31 O6 C30 113.4(3) . . ?
C33 O7 C32 110.3(3) . . ?
C17 O8 C34 115.3(3) 2_666 . ?
C38 O9 C57 116.7(3) . . ?
C59 O10 C58 120.0(6) . . ?
C60 O11 C61 119.2(4) . . ?
C45 O12 C62 115.6(3) 2_775 . ?
C39 O13 C63 115.3(3) . . ?
C65 O14 C64 115.0(4) . . ?
C67 O15 C66 113.6(4) . . ?
C46 O16 C68 115.4(3) 2_775 . ?
C21 C1 C15 114.1(4) . . ?
C21 C1 C2 114.6(4) . . ?
C15 C1 C2 104.6(3) . . ?
C21 C1 C14 115.6(4) . . ?
C15 C1 C14 104.2(4) . . ?
C2 C1 C14 102.4(3) . . ?
C7 C2 C3 119.7(4) . . ?
C7 C2 C1 114.5(4) . . ?
C3 C2 C1 125.8(4) . . ?
C4 C3 C2 119.8(4) . . ?
C4 C3 H3 120.1 . . ?
C2 C3 H3 120.1 . . ?
C3 C4 O1 123.4(4) . . ?
C3 C4 C5 120.5(4) . . ?
O1 C4 C5 116.1(3) . . ?
O5 C5 C6 124.0(4) . . ?
O5 C5 C4 116.8(4) . . ?
C6 C5 C4 119.2(4) . . ?
C7 C6 C5 119.5(4) . . ?
C7 C6 H6 120.2 . . ?
C5 C6 H6 120.2 . . ?
C2 C7 C6 121.2(4) . . ?
C2 C7 C8 114.5(4) . . ?
C6 C7 C8 124.2(4) . . ?
C22 C8 C9 115.2(4) . . ?
C22 C8 C20 114.0(4) . . ?
C9 C8 C20 105.1(3) . . ?
C22 C8 C7 114.0(4) . . ?
C9 C8 C7 102.6(3) . . ?
C20 C8 C7 104.7(3) . . ?
C14 C9 C10 120.6(5) . . ?
C14 C9 C8 113.7(4) . . ?
C10 C9 C8 125.6(5) . . ?
C9 C10 C11 119.2(5) . . ?
C9 C10 H10 120.4 . . ?
C11 C10 H10 120.4 . . ?
C12 C11 C10 120.8(5) . . ?
C12 C11 H11 119.6 . . ?
C10 C11 H11 119.6 . . ?
C11 C12 C13 120.9(5) . . ?
C11 C12 H12 119.5 . . ?
C13 C12 H12 119.5 . . ?
C12 C13 C14 117.9(5) . . ?
C12 C13 H13 121.1 . . ?
C14 C13 H13 121.1 . . ?
C9 C14 C13 120.5(5) . . ?
C9 C14 C1 115.6(4) . . ?
C13 C14 C1 123.9(5) . . ?
C20 C15 C16 120.8(4) . . ?
C20 C15 C1 114.1(4) . . ?
C16 C15 C1 125.1(4) . . ?
C15 C16 C17 119.6(4) . . ?
C15 C16 H16 120.2 . . ?
C17 C16 H16 120.2 . . ?
O8 C17 C16 124.0(4) 2_666 . ?
O8 C17 C18 116.2(3) 2_666 . ?
C16 C17 C18 119.8(4) . . ?
O4 C18 C19 122.8(4) 2_666 . ?
O4 C18 C17 117.1(3) 2_666 . ?
C19 C18 C17 120.1(4) . . ?
C20 C19 C18 119.4(4) . . ?
C20 C19 H19 120.3 . . ?
C18 C19 H19 120.3 . . ?
C15 C20 C19 120.2(4) . . ?
C15 C20 C8 114.8(4) . . ?
C19 C20 C8 124.9(4) . . ?
C1 C21 H21A 109.5 . . ?
C1 C21 H21B 109.5 . . ?
H21A C21 H21B 109.5 . . ?
C1 C21 H21C 109.5 . . ?
H21A C21 H21C 109.5 . . ?
H21B C21 H21C 109.5 . . ?
C8 C22 H22A 109.5 . . ?
C8 C22 H22B 109.5 . . ?
H22A C22 H22B 109.5 . . ?
C8 C22 H22C 109.5 . . ?
H22A C22 H22C 109.5 . . ?
H22B C22 H22C 109.5 . . ?
O1 C23 C24 106.5(3) . . ?
O1 C23 H23A 110.4 . . ?
C24 C23 H23A 110.4 . . ?
O1 C23 H23B 110.4 . . ?
C24 C23 H23B 110.4 . . ?
H23A C23 H23B 108.6 . . ?
O2 C24 C23 111.5(4) . . ?
O2 C24 H24A 109.3 . . ?
C23 C24 H24A 109.3 . . ?
O2 C24 H24B 109.3 . . ?
C23 C24 H24B 109.3 . . ?
H24A C24 H24B 108.0 . . ?
O2 C25 C26 109.8(4) . . ?
O2 C25 H25A 109.7 . . ?
C26 C25 H25A 109.7 . . ?
O2 C25 H25B 109.7 . . ?
C26 C25 H25B 109.7 . . ?
H25A C25 H25B 108.2 . . ?
O3 C26 C25 108.9(4) . . ?
O3 C26 H26A 109.9 . . ?
C25 C26 H26A 109.9 . . ?
O3 C26 H26B 109.9 . . ?
C25 C26 H26B 109.9 . . ?
H26A C26 H26B 108.3 . . ?
O3 C27 C28 108.9(3) . . ?
O3 C27 H27A 109.9 . . ?
C28 C27 H27A 109.9 . . ?
O3 C27 H27B 109.9 . . ?
C28 C27 H27B 109.9 . . ?
H27A C27 H27B 108.3 . . ?
O4 C28 C27 110.7(3) . . ?
O4 C28 H28A 109.5 . . ?
C27 C28 H28A 109.5 . . ?
O4 C28 H28B 109.5 . . ?
C27 C28 H28B 109.5 . . ?
H28A C28 H28B 108.1 . . ?
O5 C29 C30 107.9(3) . . ?
O5 C29 H29A 110.1 . . ?
C30 C29 H29A 110.1 . . ?
O5 C29 H29B 110.1 . . ?
C30 C29 H29B 110.1 . . ?
H29A C29 H29B 108.4 . . ?
O6 C30 C29 112.6(3) . . ?
O6 C30 H30A 109.1 . . ?
C29 C30 H30A 109.1 . . ?
O6 C30 H30B 109.1 . . ?
C29 C30 H30B 109.1 . . ?
H30A C30 H30B 107.8 . . ?
O6 C31 C32 109.2(4) . . ?
O6 C31 H31A 109.8 . . ?
C32 C31 H31A 109.8 . . ?
O6 C31 H31B 109.8 . . ?
C32 C31 H31B 109.8 . . ?
H31A C31 H31B 108.3 . . ?
O7 C32 C31 110.9(4) . . ?
O7 C32 H32A 109.5 . . ?
C31 C32 H32A 109.5 . . ?
O7 C32 H32B 109.5 . . ?
C31 C32 H32B 109.5 . . ?
H32A C32 H32B 108.0 . . ?
O7 C33 C34 109.2(4) . . ?
O7 C33 H33A 109.8 . . ?
C34 C33 H33A 109.8 . . ?
O7 C33 H33B 109.8 . . ?
C34 C33 H33B 109.8 . . ?
H33A C33 H33B 108.3 . . ?
O8 C34 C33 109.8(4) . . ?
O8 C34 H34A 109.7 . . ?
C33 C34 H34A 109.7 . . ?
O8 C34 H34B 109.7 . . ?
C33 C34 H34B 109.7 . . ?
H34A C34 H34B 108.2 . . ?
C55 C35 C49 114.2(4) . . ?
C55 C35 C48 115.6(4) . . ?
C49 C35 C48 104.1(3) . . ?
C55 C35 C36 113.9(4) . . ?
C49 C35 C36 103.8(3) . . ?
C48 C35 C36 104.0(3) . . ?
C37 C36 C41 119.7(4) . . ?
C37 C36 C35 126.1(4) . . ?
C41 C36 C35 114.2(4) . . ?
C36 C37 C38 120.0(4) . . ?
C36 C37 H37 120.0 . . ?
C38 C37 H37 120.0 . . ?
O9 C38 C37 122.3(4) . . ?
O9 C38 C39 117.2(4) . . ?
C37 C38 C39 120.6(4) . . ?
O13 C39 C38 117.4(4) . . ?
O13 C39 C40 123.6(4) . . ?
C38 C39 C40 119.0(4) . . ?
C41 C40 C39 119.7(4) . . ?
C41 C40 H40 120.1 . . ?
C39 C40 H40 120.1 . . ?
C40 C41 C36 120.9(4) . . ?
C40 C41 C42 125.0(4) . . ?
C36 C41 C42 114.0(4) . . ?
C56 C42 C43 114.8(4) . . ?
C56 C42 C54 113.9(4) . . ?
C43 C42 C54 105.1(4) . . ?
C56 C42 C41 113.9(4) . . ?
C43 C42 C41 103.8(3) . . ?
C54 C42 C41 104.1(3) . . ?
C48 C43 C44 119.9(4) . . ?
C48 C43 C42 114.5(4) . . ?
C44 C43 C42 125.6(4) . . ?
C45 C44 C43 120.4(4) . . ?
C45 C44 H44 119.8 . . ?
C43 C44 H44 119.8 . . ?
O12 C45 C44 124.3(4) 2_775 . ?
O12 C45 C46 116.0(4) 2_775 . ?
C44 C45 C46 119.7(4) . . ?
C47 C46 O16 124.4(4) . 2_775 ?
C47 C46 C45 120.2(4) . . ?
O16 C46 C45 115.5(4) 2_775 . ?
C46 C47 C48 119.2(4) . . ?
C46 C47 H47 120.4 . . ?
C48 C47 H47 120.4 . . ?
C43 C48 C47 120.6(4) . . ?
C43 C48 C35 114.8(4) . . ?
C47 C48 C35 124.6(4) . . ?
C54 C49 C50 120.2(5) . . ?
C54 C49 C35 114.6(4) . . ?
C50 C49 C35 125.2(5) . . ?
C49 C50 C51 118.9(6) . . ?
C49 C50 H50 120.6 . . ?
C51 C50 H50 120.6 . . ?
C52 C51 C50 120.4(5) . . ?
C52 C51 H51 119.8 . . ?
C50 C51 H51 119.8 . . ?
C51 C52 C53 121.2(5) . . ?
C51 C52 H52 119.4 . . ?
C53 C52 H52 119.4 . . ?
C52 C53 C54 119.1(5) . . ?
C52 C53 H53 120.5 . . ?
C54 C53 H53 120.5 . . ?
C49 C54 C53 120.2(4) . . ?
C49 C54 C42 114.1(4) . . ?
C53 C54 C42 125.6(5) . . ?
C35 C55 H55A 109.5 . . ?
C35 C55 H55B 109.5 . . ?
H55A C55 H55B 109.5 . . ?
C35 C55 H55C 109.5 . . ?
H55A C55 H55C 109.5 . . ?
H55B C55 H55C 109.5 . . ?
C42 C56 H56A 109.5 . . ?
C42 C56 H56B 109.5 . . ?
H56A C56 H56B 109.5 . . ?
C42 C56 H56C 109.5 . . ?
H56A C56 H56C 109.5 . . ?
H56B C56 H56C 109.5 . . ?
C58 C57 O9 121.6(5) . . ?
C58 C57 H57A 106.9 . . ?
O9 C57 H57A 106.9 . . ?
C58 C57 H57B 106.9 . . ?
O9 C57 H57B 106.9 . . ?
H57A C57 H57B 106.7 . . ?
C57 C58 O10 124.5(7) . . ?
C57 C58 H58A 106.2 . . ?
O10 C58 H58A 106.2 . . ?
C57 C58 H58B 106.2 . . ?
O10 C58 H58B 106.2 . . ?
H58A C58 H58B 106.4 . . ?
C60 C59 O10 120.1(7) . . ?
C60 C59 H59A 107.3 . . ?
O10 C59 H59A 107.3 . . ?
C60 C59 H59B 107.3 . . ?
O10 C59 H59B 107.3 . . ?
H59A C59 H59B 106.9 . . ?
C59 C60 O11 123.6(5) . . ?
C59 C60 H60A 106.4 . . ?
O11 C60 H60A 106.4 . . ?
C59 C60 H60B 106.4 . . ?
O11 C60 H60B 106.4 . . ?
H60A C60 H60B 106.5 . . ?
O11 C61 C62 108.7(5) . . ?
O11 C61 H61A 110.0 . . ?
C62 C61 H61A 110.0 . . ?
O11 C61 H61B 110.0 . . ?
C62 C61 H61B 110.0 . . ?
H61A C61 H61B 108.3 . . ?
O12 C62 C61 108.4(4) . . ?
O12 C62 H62A 110.0 . . ?
C61 C62 H62A 110.0 . . ?
O12 C62 H62B 110.0 . . ?
C61 C62 H62B 110.0 . . ?
H62A C62 H62B 108.4 . . ?
O13 C63 C64 110.5(4) . . ?
O13 C63 H63A 109.6 . . ?
C64 C63 H63A 109.6 . . ?
O13 C63 H63B 109.6 . . ?
C64 C63 H63B 109.6 . . ?
H63A C63 H63B 108.1 . . ?
O14 C64 C63 110.2(5) . . ?
O14 C64 H64A 109.6 . . ?
C63 C64 H64A 109.6 . . ?
O14 C64 H64B 109.6 . . ?
C63 C64 H64B 109.6 . . ?
H64A C64 H64B 108.1 . . ?
O14 C65 C66 113.2(6) . . ?
O14 C65 H65A 108.9 . . ?
C66 C65 H65A 108.9 . . ?
O14 C65 H65B 108.9 . . ?
C66 C65 H65B 108.9 . . ?
H65A C65 H65B 107.8 . . ?
C65 C66 O15 112.7(5) . . ?
C65 C66 H66A 109.0 . . ?
O15 C66 H66A 109.0 . . ?
C65 C66 H66B 109.0 . . ?
O15 C66 H66B 109.0 . . ?
H66A C66 H66B 107.8 . . ?
O15 C67 C68 112.6(4) . . ?
O15 C67 H67A 109.1 . . ?
C68 C67 H67A 109.1 . . ?
O15 C67 H67B 109.1 . . ?
C68 C67 H67B 109.1 . . ?
H67A C67 H67B 107.8 . . ?
O16 C68 C67 107.7(4) . . ?
O16 C68 H68A 110.2 . . ?
C67 C68 H68A 110.2 . . ?
O16 C68 H68B 110.2 . . ?
C67 C68 H68B 110.2 . . ?
H68A C68 H68B 108.5 . . ?
N1 C69 C70 114.3(4) . . ?
N1 C69 H69A 108.7 . . ?
C70 C69 H69A 108.7 . . ?
N1 C69 H69B 108.7 . . ?
C70 C69 H69B 108.7 . . ?
H69A C69 H69B 107.6 . . ?
C75 C70 C71 118.9(4) . . ?
C75 C70 C69 117.2(4) . . ?
C71 C70 C69 123.9(4) . . ?
C72 C71 C70 119.9(5) . . ?
C72 C71 H71 120.1 . . ?
C70 C71 H71 120.1 . . ?
C73 C72 C71 121.4(5) . . ?
C73 C72 H72 119.3 . . ?
C71 C72 H72 119.3 . . ?
C72 C73 C74 119.2(4) . . ?
C72 C73 H73 120.4 . . ?
C74 C73 H73 120.4 . . ?
C73 C74 C75 120.5(5) . . ?
C73 C74 H74 119.8 . . ?
C75 C74 H74 119.8 . . ?
C74 C75 C70 120.3(5) . . ?
C74 C75 H75 119.9 . . ?
C70 C75 H75 119.9 . . ?
C77 C76 N1 112.8(4) . . ?
C77 C76 H76A 109.0 . . ?
N1 C76 H76A 109.0 . . ?
C77 C76 H76B 109.0 . . ?
N1 C76 H76B 109.0 . . ?
H76A C76 H76B 107.8 . . ?
C78 C77 C90 120.0(4) . . ?
C78 C77 C76 120.6(4) . . ?
C90 C77 C76 119.4(4) . . ?
C77 C78 C83 119.5(4) . . ?
C77 C78 C79 122.3(4) . . ?
C83 C78 C79 118.2(4) . . ?
C80 C79 C78 120.4(5) . . ?
C80 C79 H79 119.8 . . ?
C78 C79 H79 119.8 . . ?
C79 C80 C81 121.7(5) . . ?
C79 C80 H80 119.2 . . ?
C81 C80 H80 119.2 . . ?
C82 C81 C80 120.4(5) . . ?
C82 C81 H81 119.8 . . ?
C80 C81 H81 119.8 . . ?
C81 C82 C83 121.7(5) . . ?
C81 C82 H82 119.2 . . ?
C83 C82 H82 119.2 . . ?
C84 C83 C78 119.7(4) . . ?
C84 C83 C82 122.7(5) . . ?
C78 C83 C82 117.5(5) . . ?
C83 C84 C85 121.7(5) . . ?
C83 C84 H84 119.2 . . ?
C85 C84 H84 119.2 . . ?
C84 C85 C90 119.9(4) . . ?
C84 C85 C86 121.2(5) . . ?
C90 C85 C86 118.9(5) . . ?
C87 C86 C85 121.2(5) . . ?
C87 C86 H86 119.4 . . ?
C85 C86 H86 119.4 . . ?
C86 C87 C88 120.2(5) . . ?
C86 C87 H87 119.9 . . ?
C88 C87 H87 119.9 . . ?
C89 C88 C87 120.6(5) . . ?
C89 C88 H88 119.7 . . ?
C87 C88 H88 119.7 . . ?
C88 C89 C90 121.9(5) . . ?
C88 C89 H89 119.0 . . ?
C90 C89 H89 119.0 . . ?
C89 C90 C77 123.9(4) . . ?
C89 C90 C85 117.1(4) . . ?
C77 C90 C85 119.0(4) . . ?
N2 C91 C92 114.9(4) . . ?
N2 C91 H91A 108.6 . . ?
C92 C91 H91A 108.6 . . ?
N2 C91 H91B 108.6 . . ?
C92 C91 H91B 108.6 . . ?
H91A C91 H91B 107.5 . . ?
C93 C92 C97 119.3(4) . . ?
C93 C92 C91 123.7(4) . . ?
C97 C92 C91 117.0(5) . . ?
C92 C93 C94 120.5(5) . . ?
C92 C93 H93 119.8 . . ?
C94 C93 H93 119.8 . . ?
C95 C94 C93 119.5(6) . . ?
C95 C94 H94 120.2 . . ?
C93 C94 H94 120.2 . . ?
C96 C95 C94 119.9(5) . . ?
C96 C95 H95 120.1 . . ?
C94 C95 H95 120.1 . . ?
C95 C96 C97 121.1(5) . . ?
C95 C96 H96 119.4 . . ?
C97 C96 H96 119.4 . . ?
C92 C97 C96 119.7(5) . . ?
C92 C97 H97 120.1 . . ?
C96 C97 H97 120.1 . . ?
N2 C98 C99 112.4(3) . . ?
N2 C98 H98A 109.1 . . ?
C99 C98 H98A 109.1 . . ?
N2 C98 H98B 109.1 . . ?
C99 C98 H98B 109.1 . . ?
H98A C98 H98B 107.9 . . ?
C112 C99 C100 120.8(4) . . ?
C112 C99 C98 120.0(4) . . ?
C100 C99 C98 119.2(4) . . ?
C99 C100 C101 124.3(4) . . ?
C99 C100 C105 118.4(4) . . ?
C101 C100 C105 117.2(4) . . ?
C102 C101 C100 121.5(4) . . ?
C102 C101 H101 119.3 . . ?
C100 C101 H101 119.3 . . ?
C101 C102 C103 120.9(4) . . ?
C101 C102 H102 119.6 . . ?
C103 C102 H102 119.6 . . ?
C104 C103 C102 120.5(4) . . ?
C104 C103 H103 119.8 . . ?
C102 C103 H103 119.8 . . ?
C103 C104 C105 120.9(4) . . ?
C103 C104 H104 119.6 . . ?
C105 C104 H104 119.6 . . ?
C106 C105 C104 121.0(4) . . ?
C106 C105 C100 119.9(4) . . ?
C104 C105 C100 119.1(4) . . ?
C107 C106 C105 121.5(4) . . ?
C107 C106 H106 119.2 . . ?
C105 C106 H106 119.2 . . ?
C106 C107 C112 120.0(4) . . ?
C106 C107 C108 121.0(4) . . ?
C112 C107 C108 119.0(4) . . ?
C109 C108 C107 120.6(5) . . ?
C109 C108 H108 119.7 . . ?
C107 C108 H108 119.7 . . ?
C108 C109 C110 119.8(5) . . ?
C108 C109 H109 120.1 . . ?
C110 C109 H109 120.1 . . ?
C111 C110 C109 122.1(5) . . ?
C111 C110 H110 119.0 . . ?
C109 C110 H110 119.0 . . ?
C110 C111 C112 120.7(4) . . ?
C110 C111 H111 119.6 . . ?
C112 C111 H111 119.6 . . ?
C99 C112 C107 119.3(4) . . ?
C99 C112 C111 122.9(4) . . ?
C107 C112 C111 117.8(4) . . ?
Cl1 C113 Cl2 113.2(5) . . ?
Cl1 C113 H11A 108.9 . . ?
Cl2 C113 H11A 108.9 . . ?
Cl1 C113 H11B 108.9 . . ?
Cl2 C113 H11B 108.9 . . ?
H11A C113 H11B 107.8 . . ?
C115 C114 H11C 109.5 . . ?
C115 C114 H11D 109.5 . . ?
H11C C114 H11D 109.5 . . ?
C115 C114 H11E 109.5 . . ?
H11C C114 H11E 109.5 . . ?
H11D C114 H11E 109.5 . . ?
O17 C115 C116 111.2(6) . . ?
O17 C115 C114 105.5(5) . . ?
C116 C115 C114 110.7(7) . . ?
O17 C115 H11F 109.8 . . ?
C116 C115 H11F 109.8 . . ?
C114 C115 H11F 109.8 . . ?
C115 C116 H11G 109.5 . . ?
C115 C116 H11H 109.5 . . ?
H11G C116 H11H 109.5 . . ?
C115 C116 H11I 109.5 . . ?
H11G C116 H11I 109.5 . . ?
H11H C116 H11I 109.5 . . ?
C118 O17 C115 114.4(5) . . ?
C118 C117 H11J 109.5 . . ?
C118 C117 H11K 109.5 . . ?
H11J C117 H11K 109.5 . . ?
C118 C117 H11L 109.5 . . ?
H11J C117 H11L 109.5 . . ?
H11K C117 H11L 109.5 . . ?
O17 C118 C119 107.1(6) . . ?
O17 C118 C117 109.7(7) . . ?
C119 C118 C117 108.7(7) . . ?
O17 C118 H11M 110.4 . . ?
C119 C118 H11M 110.4 . . ?
C117 C118 H11M 110.4 . . ?
C118 C119 H11N 109.5 . . ?
C118 C119 H11O 109.5 . . ?
H11N C119 H11O 109.5 . . ?
C118 C119 H11P 109.5 . . ?
H11N C119 H11P 109.5 . . ?
H11O C119 H11P 109.5 . . ?
C121 C120 H12C 108.4 . . ?
C121 C120 H12D 112.6 . . ?
H12C C120 H12D 109.5 . . ?
C121 C120 H12E 107.4 . . ?
H12C C120 H12E 109.5 . . ?
H12D C120 H12E 109.5 . . ?
O18 C121 C120 123.0(9) . . ?
O18 C121 C122 111.2(8) . . ?
C120 C121 C122 115.5(8) . . ?
O18 C121 H12F 102.1 . . ?
C120 C121 H12F 100.8 . . ?
C122 C121 H12F 99.1 . . ?
C121 C122 H12G 111.7 . . ?
C121 C122 H12H 105.2 . . ?
H12G C122 H12H 109.5 . . ?
C121 C122 H12I 111.3 . . ?
H12G C122 H12I 109.5 . . ?
H12H C122 H12I 109.5 . . ?
C121 O18 C124 121.8(8) . . ?
C125 C123 C124 98(3) 2_677 . ?
C125 C123 H12J 125.6 2_677 . ?
C124 C123 H12J 121.2 . . ?
C125 C123 H12K 23.6 2_677 . ?
C124 C123 H12K 95.3 . . ?
H12J C123 H12K 109.5 . . ?
C125 C123 H12L 86.8 2_677 . ?
C124 C123 H12L 110.7 . . ?
H12J C123 H12L 109.5 . . ?
H12K C123 H12L 109.5 . . ?
O18 C124 C123 110.8(9) . . ?
O18 C124 C125 110.2(9) . . ?
C123 C124 C125 107.1(9) . . ?
O18 C124 C125 112.0(12) . 2_677 ?
C123 C124 C125 21.8(13) . 2_677 ?
C125 C124 C125 86.9(12) . 2_677 ?
O18 C124 H12M 104.1 . . ?
C123 C124 H12M 95.0 . . ?
C125 C124 H12M 128.2 . . ?
C125 C124 H12M 114.7 2_677 . ?
C123 C125 C124 146(4) 2_677 . ?
C123 C125 C124 60(3) 2_677 2_677 ?
C124 C125 C124 93.1(12) . 2_677 ?
C123 C125 H12N 112.6 2_677 . ?
C124 C125 H12N 93.8 . . ?
C124 C125 H12N 172.9 2_677 . ?
C123 C125 H12O 86.8 2_677 . ?
C124 C125 H12O 104.2 . . ?
C124 C125 H12O 70.4 2_677 . ?
H12N C125 H12O 109.5 . . ?
C123 C125 H12P 23.7 2_677 . ?
C124 C125 H12P 128.8 . . ?
C124 C125 H12P 64.6 2_677 . ?
H12N C125 H12P 109.5 . . ?
H12O C125 H12P 109.5 . . ?

loop_
_geom_bond_atom_site_label_1
_geom_bond_atom_site_label_2
_geom_bond_distance
_geom_bond_site_symmetry_2
_geom_bond_publ_flag
P1 F1 1.550(5) . ?
P1 F3 1.566(4) . ?
P1 F2 1.568(4) . ?
P1 F6 1.583(5) . ?
P1 F5 1.587(4) . ?
P1 F4 1.590(4) . ?
P2 F11 1.540(8) . ?
P2 F10 1.543(8) . ?
P2 F12 1.564(7) . ?
P2 F9 1.568(8) . ?
P2 F8 1.575(8) . ?
P2 F7 1.577(8) . ?
P2' F9' 1.545(6) . ?
P2' F11' 1.556(6) . ?
P2' F12' 1.562(6) . ?
P2' F8' 1.564(7) . ?
P2' F7' 1.571(6) . ?
P2' F10' 1.596(7) . ?
N1 C69 1.493(5) . ?
N1 C76 1.511(5) . ?
N1 H1A 0.9200 . ?
N1 H1B 0.9200 . ?
N2 C91 1.491(5) . ?
N2 C98 1.496(5) . ?
N2 H2A 0.9200 . ?
N2 H2B 0.9200 . ?
O1 C4 1.391(5) . ?
O1 C23 1.444(5) . ?
O2 C25 1.414(6) . ?
O2 C24 1.429(5) . ?
O3 C27 1.434(5) . ?
O3 C26 1.446(5) . ?
O4 C18 1.386(5) 2_666 ?
O4 C28 1.438(5) . ?
O5 C5 1.362(5) . ?
O5 C29 1.459(5) . ?
O6 C31 1.413(5) . ?
O6 C30 1.421(5) . ?
O7 C33 1.426(5) . ?
O7 C32 1.434(5) . ?
O8 C17 1.380(5) 2_666 ?
O8 C34 1.436(5) . ?
O9 C38 1.386(5) . ?
O9 C57 1.420(6) . ?
O10 C59 1.369(6) . ?
O10 C58 1.376(8) . ?
O11 C60 1.362(7) . ?
O11 C61 1.388(7) . ?
O12 C45 1.377(5) 2_775 ?
O12 C62 1.455(5) . ?
O13 C39 1.378(5) . ?
O13 C63 1.438(5) . ?
O14 C65 1.372(8) . ?
O14 C64 1.459(7) . ?
O15 C67 1.413(6) . ?
O15 C66 1.427(6) . ?
O16 C46 1.388(5) 2_775 ?
O16 C68 1.425(5) . ?
C1 C21 1.495(7) . ?
C1 C15 1.536(6) . ?
C1 C2 1.546(6) . ?
C1 C14 1.550(6) . ?
C2 C7 1.376(6) . ?
C2 C3 1.396(6) . ?
C3 C4 1.385(6) . ?
C3 H3 0.9500 . ?
C4 C5 1.402(6) . ?
C5 C6 1.394(6) . ?
C6 C7 1.391(6) . ?
C6 H6 0.9500 . ?
C7 C8 1.552(6) . ?
C8 C22 1.520(6) . ?
C8 C9 1.534(6) . ?
C8 C20 1.536(6) . ?
C9 C14 1.375(7) . ?
C9 C10 1.379(6) . ?
C10 C11 1.393(7) . ?
C10 H10 0.9500 . ?
C11 C12 1.363(8) . ?
C11 H11 0.9500 . ?
C12 C13 1.399(8) . ?
C12 H12 0.9500 . ?
C13 C14 1.411(6) . ?
C13 H13 0.9500 . ?
C15 C20 1.389(6) . ?
C15 C16 1.392(6) . ?
C16 C17 1.395(6) . ?
C16 H16 0.9500 . ?
C17 O8 1.380(5) 2_666 ?
C17 C18 1.405(6) . ?
C18 O4 1.386(5) 2_666 ?
C18 C19 1.404(6) . ?
C19 C20 1.392(6) . ?
C19 H19 0.9500 . ?
C21 H21A 0.9800 . ?
C21 H21B 0.9800 . ?
C21 H21C 0.9800 . ?
C22 H22A 0.9800 . ?
C22 H22B 0.9800 . ?
C22 H22C 0.9800 . ?
C23 C24 1.502(6) . ?
C23 H23A 0.9900 . ?
C23 H23B 0.9900 . ?
C24 H24A 0.9900 . ?
C24 H24B 0.9900 . ?
C25 C26 1.484(6) . ?
C25 H25A 0.9900 . ?
C25 H25B 0.9900 . ?
C26 H26A 0.9900 . ?
C26 H26B 0.9900 . ?
C27 C28 1.511(6) . ?
C27 H27A 0.9900 . ?
C27 H27B 0.9900 . ?
C28 H28A 0.9900 . ?
C28 H28B 0.9900 . ?
C29 C30 1.509(6) . ?
C29 H29A 0.9900 . ?
C29 H29B 0.9900 . ?
C30 H30A 0.9900 . ?
C30 H30B 0.9900 . ?
C31 C32 1.486(6) . ?
C31 H31A 0.9900 . ?
C31 H31B 0.9900 . ?
C32 H32A 0.9900 . ?
C32 H32B 0.9900 . ?
C33 C34 1.510(6) . ?
C33 H33A 0.9900 . ?
C33 H33B 0.9900 . ?
C34 H34A 0.9900 . ?
C34 H34B 0.9900 . ?
C35 C55 1.516(6) . ?
C35 C49 1.535(6) . ?
C35 C48 1.536(6) . ?
C35 C36 1.549(6) . ?
C36 C37 1.381(6) . ?
C36 C41 1.396(6) . ?
C37 C38 1.394(6) . ?
C37 H37 0.9500 . ?
C38 C39 1.398(6) . ?
C39 C40 1.407(6) . ?
C40 C41 1.382(6) . ?
C40 H40 0.9500 . ?
C41 C42 1.543(6) . ?
C42 C56 1.503(6) . ?
C42 C43 1.526(6) . ?
C42 C54 1.534(6) . ?
C43 C48 1.380(6) . ?
C43 C44 1.399(6) . ?
C44 C45 1.378(6) . ?
C44 H44 0.9500 . ?
C45 O12 1.377(5) 2_775 ?
C45 C46 1.413(6) . ?
C46 C47 1.387(6) . ?
C46 O16 1.388(5) 2_775 ?
C47 C48 1.407(6) . ?
C47 H47 0.9500 . ?
C49 C54 1.392(7) . ?
C49 C50 1.397(7) . ?
C50 C51 1.403(8) . ?
C50 H50 0.9500 . ?
C51 C52 1.366(9) . ?
C51 H51 0.9500 . ?
C52 C53 1.389(8) . ?
C52 H52 0.9500 . ?
C53 C54 1.395(7) . ?
C53 H53 0.9500 . ?
C55 H55A 0.9800 . ?
C55 H55B 0.9800 . ?
C55 H55C 0.9800 . ?
C56 H56A 0.9800 . ?
C56 H56B 0.9800 . ?
C56 H56C 0.9800 . ?
C57 C58 1.294(8) . ?
C57 H57A 0.9900 . ?
C57 H57B 0.9900 . ?
C58 H58A 0.9900 . ?
C58 H58B 0.9900 . ?
C59 C60 1.334(9) . ?
C59 H59A 0.9900 . ?
C59 H59B 0.9900 . ?
C60 H60A 0.9900 . ?
C60 H60B 0.9900 . ?
C61 C62 1.481(7) . ?
C61 H61A 0.9900 . ?
C61 H61B 0.9900 . ?
C62 H62A 0.9900 . ?
C62 H62B 0.9900 . ?
C63 C64 1.501(7) . ?
C63 H63A 0.9900 . ?
C63 H63B 0.9900 . ?
C64 H64A 0.9900 . ?
C64 H64B 0.9900 . ?
C65 C66 1.408(8) . ?
C65 H65A 0.9900 . ?
C65 H65B 0.9900 . ?
C66 H66A 0.9900 . ?
C66 H66B 0.9900 . ?
C67 C68 1.513(6) . ?
C67 H67A 0.9900 . ?
C67 H67B 0.9900 . ?
C68 H68A 0.9900 . ?
C68 H68B 0.9900 . ?
C69 C70 1.509(6) . ?
C69 H69A 0.9900 . ?
C69 H69B 0.9900 . ?
C70 C75 1.388(6) . ?
C70 C71 1.394(6) . ?
C71 C72 1.375(7) . ?
C71 H71 0.9500 . ?
C72 C73 1.371(7) . ?
C72 H72 0.9500 . ?
C73 C74 1.378(7) . ?
C73 H73 0.9500 . ?
C74 C75 1.386(6) . ?
C74 H74 0.9500 . ?
C75 H75 0.9500 . ?
C76 C77 1.483(6) . ?
C76 H76A 0.9900 . ?
C76 H76B 0.9900 . ?
C77 C78 1.410(6) . ?
C77 C90 1.423(6) . ?
C78 C83 1.436(6) . ?
C78 C79 1.441(6) . ?
C79 C80 1.359(7) . ?
C79 H79 0.9500 . ?
C80 C81 1.393(8) . ?
C80 H80 0.9500 . ?
C81 C82 1.344(8) . ?
C81 H81 0.9500 . ?
C82 C83 1.449(7) . ?
C82 H82 0.9500 . ?
C83 C84 1.382(7) . ?
C84 C85 1.389(7) . ?
C84 H84 0.9500 . ?
C85 C90 1.433(7) . ?
C85 C86 1.434(7) . ?
C86 C87 1.344(9) . ?
C86 H86 0.9500 . ?
C87 C88 1.407(9) . ?
C87 H87 0.9500 . ?
C88 C89 1.357(7) . ?
C88 H88 0.9500 . ?
C89 C90 1.422(7) . ?
C89 H89 0.9500 . ?
C91 C92 1.504(6) . ?
C91 H91A 0.9900 . ?
C91 H91B 0.9900 . ?
C92 C93 1.364(7) . ?
C92 C97 1.394(6) . ?
C93 C94 1.418(7) . ?
C93 H93 0.9500 . ?
C94 C95 1.380(8) . ?
C94 H94 0.9500 . ?
C95 C96 1.355(9) . ?
C95 H95 0.9500 . ?
C96 C97 1.397(8) . ?
C96 H96 0.9500 . ?
C97 H97 0.9500 . ?
C98 C99 1.524(6) . ?
C98 H98A 0.9900 . ?
C98 H98B 0.9900 . ?
C99 C112 1.411(6) . ?
C99 C100 1.417(6) . ?
C100 C101 1.419(6) . ?
C100 C105 1.444(6) . ?
C101 C102 1.365(6) . ?
C101 H101 0.9500 . ?
C102 C103 1.405(7) . ?
C102 H102 0.9500 . ?
C103 C104 1.347(7) . ?
C103 H103 0.9500 . ?
C104 C105 1.432(6) . ?
C104 H104 0.9500 . ?
C105 C106 1.393(6) . ?
C106 C107 1.381(6) . ?
C106 H106 0.9500 . ?
C107 C112 1.432(6) . ?
C107 C108 1.439(6) . ?
C108 C109 1.359(7) . ?
C108 H108 0.9500 . ?
C109 C110 1.409(8) . ?
C109 H109 0.9500 . ?
C110 C111 1.342(7) . ?
C110 H110 0.9500 . ?
C111 C112 1.436(6) . ?
C111 H111 0.9500 . ?
C113 Cl1 1.700(7) . ?
C113 Cl2 1.724(8) . ?
C113 H11A 0.9900 . ?
C113 H11B 0.9900 . ?
C114 C115 1.544(7) . ?
C114 H11C 0.9800 . ?
C114 H11D 0.9800 . ?
C114 H11E 0.9800 . ?
C115 O17 1.439(7) . ?
C115 C116 1.529(8) . ?
C115 H11F 1.0000 . ?
C116 H11G 0.9800 . ?
C116 H11H 0.9800 . ?
C116 H11I 0.9800 . ?
O17 C118 1.427(7) . ?
C117 C118 1.557(9) . ?
C117 H11J 0.9800 . ?
C117 H11K 0.9800 . ?
C117 H11L 0.9800 . ?
C118 C119 1.538(8) . ?
C118 H11M 1.0000 . ?
C119 H11N 0.9800 . ?
C119 H11O 0.9800 . ?
C119 H11P 0.9800 . ?
C120 C121 1.477(9) . ?
C120 H12C 0.9600 . ?
C120 H12D 0.9600 . ?
C120 H12E 0.9601 . ?
C121 O18 1.392(8) . ?
C121 C122 1.503(8) . ?
C121 H12F 0.9600 . ?
C122 H12G 0.9599 . ?
C122 H12H 0.9600 . ?
C122 H12I 0.9600 . ?
O18 C124 1.419(9) . ?
C123 C125 0.66(3) 2_677 ?
C123 C124 1.541(10) . ?
C123 H12J 0.9599 . ?
C123 H12K 0.9601 . ?
C123 H12L 0.9601 . ?
C124 C125 1.556(10) . ?
C124 C125 1.76(3) 2_677 ?
C124 H12M 0.9600 . ?
C125 C123 0.66(3) 2_677 ?
C125 C124 1.76(3) 2_677 ?
C125 H12N 0.9599 . ?
C125 H12O 0.9601 . ?
C125 H12P 0.9600 . ?

loop_
_geom_torsion_atom_site_label_1
_geom_torsion_atom_site_label_2
_geom_torsion_atom_site_label_3
_geom_torsion_atom_site_label_4
_geom_torsion
_geom_torsion_site_symmetry_1
_geom_torsion_site_symmetry_2
_geom_torsion_site_symmetry_3
_geom_torsion_site_symmetry_4
_geom_torsion_publ_flag
C21 C1 C2 C7 -178.4(4) . . . . ?
C15 C1 C2 C7 56.1(4) . . . . ?
C14 C1 C2 C7 -52.4(4) . . . . ?
C21 C1 C2 C3 -1.8(6) . . . . ?
C15 C1 C2 C3 -127.4(4) . . . . ?
C14 C1 C2 C3 124.2(4) . . . . ?
C7 C2 C3 C4 1.5(6) . . . . ?
C1 C2 C3 C4 -174.9(4) . . . . ?
C2 C3 C4 O1 179.7(3) . . . . ?
C2 C3 C4 C5 1.1(6) . . . . ?
C23 O1 C4 C3 -12.2(5) . . . . ?
C23 O1 C4 C5 166.4(3) . . . . ?
C29 O5 C5 C6 9.7(5) . . . . ?
C29 O5 C5 C4 -170.9(3) . . . . ?
C3 C4 C5 O5 177.8(3) . . . . ?
O1 C4 C5 O5 -0.9(5) . . . . ?
C3 C4 C5 C6 -2.8(6) . . . . ?
O1 C4 C5 C6 178.5(3) . . . . ?
O5 C5 C6 C7 -178.7(4) . . . . ?
C4 C5 C6 C7 2.0(6) . . . . ?
C3 C2 C7 C6 -2.3(6) . . . . ?
C1 C2 C7 C6 174.5(4) . . . . ?
C3 C2 C7 C8 180.0(3) . . . . ?
C1 C2 C7 C8 -3.2(5) . . . . ?
C5 C6 C7 C2 0.6(6) . . . . ?
C5 C6 C7 C8 178.0(4) . . . . ?
C2 C7 C8 C22 -176.9(4) . . . . ?
C6 C7 C8 C22 5.5(6) . . . . ?
C2 C7 C8 C9 57.9(4) . . . . ?
C6 C7 C8 C9 -119.7(4) . . . . ?
C2 C7 C8 C20 -51.6(5) . . . . ?
C6 C7 C8 C20 130.8(4) . . . . ?
C22 C8 C9 C14 -179.1(4) . . . . ?
C20 C8 C9 C14 54.6(5) . . . . ?
C7 C8 C9 C14 -54.6(4) . . . . ?
C22 C8 C9 C10 -0.2(6) . . . . ?
C20 C8 C9 C10 -126.5(4) . . . . ?
C7 C8 C9 C10 124.3(4) . . . . ?
C14 C9 C10 C11 3.0(7) . . . . ?
C8 C9 C10 C11 -175.8(4) . . . . ?
C9 C10 C11 C12 -1.6(7) . . . . ?
C10 C11 C12 C13 0.2(7) . . . . ?
C11 C12 C13 C14 -0.3(7) . . . . ?
C10 C9 C14 C13 -3.2(6) . . . . ?
C8 C9 C14 C13 175.8(4) . . . . ?
C10 C9 C14 C1 179.5(4) . . . . ?
C8 C9 C14 C1 -1.5(5) . . . . ?
C12 C13 C14 C9 1.8(6) . . . . ?
C12 C13 C14 C1 178.8(4) . . . . ?
C21 C1 C14 C9 -178.9(4) . . . . ?
C15 C1 C14 C9 -52.9(5) . . . . ?
C2 C1 C14 C9 55.8(5) . . . . ?
C21 C1 C14 C13 3.9(6) . . . . ?
C15 C1 C14 C13 129.9(4) . . . . ?
C2 C1 C14 C13 -121.4(4) . . . . ?
C21 C1 C15 C20 -178.9(4) . . . . ?
C2 C1 C15 C20 -53.0(5) . . . . ?
C14 C1 C15 C20 54.2(5) . . . . ?
C21 C1 C15 C16 -0.4(6) . . . . ?
C2 C1 C15 C16 125.5(4) . . . . ?
C14 C1 C15 C16 -127.3(4) . . . . ?
C20 C15 C16 C17 -1.9(6) . . . . ?
C1 C15 C16 C17 179.7(4) . . . . ?
C15 C16 C17 O8 -177.5(4) . . . 2_666 ?
C15 C16 C17 C18 2.5(6) . . . . ?
O8 C17 C18 O4 0.8(5) 2_666 . . 2_666 ?
C16 C17 C18 O4 -179.2(4) . . . 2_666 ?
O8 C17 C18 C19 179.7(4) 2_666 . . . ?
C16 C17 C18 C19 -0.3(6) . . . . ?
O4 C18 C19 C20 176.3(4) 2_666 . . . ?
C17 C18 C19 C20 -2.5(6) . . . . ?
C16 C15 C20 C19 -0.9(6) . . . . ?
C1 C15 C20 C19 177.7(4) . . . . ?
C16 C15 C20 C8 179.5(4) . . . . ?
C1 C15 C20 C8 -1.9(5) . . . . ?
C18 C19 C20 C15 3.1(6) . . . . ?
C18 C19 C20 C8 -177.4(4) . . . . ?
C22 C8 C20 C15 179.9(4) . . . . ?
C9 C8 C20 C15 -53.1(5) . . . . ?
C7 C8 C20 C15 54.6(5) . . . . ?
C22 C8 C20 C19 0.3(6) . . . . ?
C9 C8 C20 C19 127.4(4) . . . . ?
C7 C8 C20 C19 -125.0(4) . . . . ?
C4 O1 C23 C24 -168.2(3) . . . . ?
C25 O2 C24 C23 -98.1(5) . . . . ?
O1 C23 C24 O2 -64.9(5) . . . . ?
C24 O2 C25 C26 179.2(4) . . . . ?
C27 O3 C26 C25 -158.0(4) . . . . ?
O2 C25 C26 O3 -70.8(5) . . . . ?
C26 O3 C27 C28 166.2(4) . . . . ?
C18 O4 C28 C27 167.2(3) 2_666 . . . ?
O3 C27 C28 O4 69.0(4) . . . . ?
C5 O5 C29 C30 175.0(3) . . . . ?
C31 O6 C30 C29 91.0(4) . . . . ?
O5 C29 C30 O6 67.9(5) . . . . ?
C30 O6 C31 C32 179.5(3) . . . . ?
C33 O7 C32 C31 174.2(4) . . . . ?
O6 C31 C32 O7 81.5(5) . . . . ?
C32 O7 C33 C34 -171.9(4) . . . . ?
C17 O8 C34 C33 -176.0(4) 2_666 . . . ?
O7 C33 C34 O8 -77.2(5) . . . . ?
C55 C35 C36 C37 2.8(6) . . . . ?
C49 C35 C36 C37 127.6(4) . . . . ?
C48 C35 C36 C37 -123.9(4) . . . . ?
C55 C35 C36 C41 -178.6(4) . . . . ?
C49 C35 C36 C41 -53.8(5) . . . . ?
C48 C35 C36 C41 54.8(4) . . . . ?
C41 C36 C37 C38 1.9(6) . . . . ?
C35 C36 C37 C38 -179.5(4) . . . . ?
C57 O9 C38 C37 -32.9(7) . . . . ?
C57 O9 C38 C39 146.6(5) . . . . ?
C36 C37 C38 O9 178.2(4) . . . . ?
C36 C37 C38 C39 -1.3(6) . . . . ?
C63 O13 C39 C38 -177.8(4) . . . . ?
C63 O13 C39 C40 1.1(6) . . . . ?
O9 C38 C39 O13 -0.6(5) . . . . ?
C37 C38 C39 O13 178.9(4) . . . . ?
O9 C38 C39 C40 -179.5(4) . . . . ?
C37 C38 C39 C40 0.0(6) . . . . ?
O13 C39 C40 C41 -178.2(4) . . . . ?
C38 C39 C40 C41 0.6(6) . . . . ?
C39 C40 C41 C36 0.0(6) . . . . ?
C39 C40 C41 C42 -178.4(4) . . . . ?
C37 C36 C41 C40 -1.2(6) . . . . ?
C35 C36 C41 C40 -180.0(4) . . . . ?
C37 C36 C41 C42 177.3(4) . . . . ?
C35 C36 C41 C42 -1.5(5) . . . . ?
C40 C41 C42 C56 -1.1(6) . . . . ?
C36 C41 C42 C56 -179.6(4) . . . . ?
C40 C41 C42 C43 124.4(4) . . . . ?
C36 C41 C42 C43 -54.0(5) . . . . ?
C40 C41 C42 C54 -125.8(4) . . . . ?
C36 C41 C42 C54 55.7(5) . . . . ?
C56 C42 C43 C48 -178.1(4) . . . . ?
C54 C42 C43 C48 -52.1(4) . . . . ?
C41 C42 C43 C48 57.0(4) . . . . ?
C56 C42 C43 C44 1.9(6) . . . . ?
C54 C42 C43 C44 127.9(4) . . . . ?
C41 C42 C43 C44 -123.1(4) . . . . ?
C48 C43 C44 C45 1.7(6) . . . . ?
C42 C43 C44 C45 -178.2(4) . . . . ?
C43 C44 C45 O12 -178.7(4) . . . 2_775 ?
C43 C44 C45 C46 0.1(6) . . . . ?
O12 C45 C46 C47 177.2(4) 2_775 . . . ?
C44 C45 C46 C47 -1.7(6) . . . . ?
O12 C45 C46 O16 -1.1(5) 2_775 . . 2_775 ?
C44 C45 C46 O16 -180.0(4) . . . 2_775 ?
O16 C46 C47 C48 179.6(4) 2_775 . . . ?
C45 C46 C47 C48 1.5(6) . . . . ?
C44 C43 C48 C47 -2.0(6) . . . . ?
C42 C43 C48 C47 178.0(4) . . . . ?
C44 C43 C48 C35 176.9(4) . . . . ?
C42 C43 C48 C35 -3.1(5) . . . . ?
C46 C47 C48 C43 0.3(6) . . . . ?
C46 C47 C48 C35 -178.5(4) . . . . ?
C55 C35 C48 C43 -178.2(4) . . . . ?
C49 C35 C48 C43 55.7(5) . . . . ?
C36 C35 C48 C43 -52.6(4) . . . . ?
C55 C35 C48 C47 0.7(6) . . . . ?
C49 C35 C48 C47 -125.4(4) . . . . ?
C36 C35 C48 C47 126.3(4) . . . . ?
C55 C35 C49 C54 -179.7(4) . . . . ?
C48 C35 C49 C54 -52.8(5) . . . . ?
C36 C35 C49 C54 55.7(4) . . . . ?
C55 C35 C49 C50 -0.9(6) . . . . ?
C48 C35 C49 C50 126.0(4) . . . . ?
C36 C35 C49 C50 -125.5(4) . . . . ?
C54 C49 C50 C51 -0.9(7) . . . . ?
C35 C49 C50 C51 -179.6(4) . . . . ?
C49 C50 C51 C52 1.0(7) . . . . ?
C50 C51 C52 C53 -1.0(8) . . . . ?
C51 C52 C53 C54 0.9(7) . . . . ?
C50 C49 C54 C53 0.8(6) . . . . ?
C35 C49 C54 C53 179.7(4) . . . . ?
C50 C49 C54 C42 179.5(4) . . . . ?
C35 C49 C54 C42 -1.6(5) . . . . ?
C52 C53 C54 C49 -0.8(7) . . . . ?
C52 C53 C54 C42 -179.4(4) . . . . ?
C56 C42 C54 C49 -178.9(4) . . . . ?
C43 C42 C54 C49 54.7(5) . . . . ?
C41 C42 C54 C49 -54.2(4) . . . . ?
C56 C42 C54 C53 -0.2(6) . . . . ?
C43 C42 C54 C53 -126.7(4) . . . . ?
C41 C42 C54 C53 124.5(5) . . . . ?
C38 O9 C57 C58 149.6(9) . . . . ?
O9 C57 C58 O10 24.3(16) . . . . ?
C59 O10 C58 C57 173.4(10) . . . . ?
C58 O10 C59 C60 175.1(9) . . . . ?
O10 C59 C60 O11 -29.5(14) . . . . ?
C61 O11 C60 C59 -150.7(9) . . . . ?
C60 O11 C61 C62 142.3(6) . . . . ?
C45 O12 C62 C61 175.7(4) 2_775 . . . ?
O11 C61 C62 O12 63.9(6) . . . . ?
C39 O13 C63 C64 174.9(4) . . . . ?
C65 O14 C64 C63 152.9(6) . . . . ?
O13 C63 C64 O14 74.8(6) . . . . ?
C64 O14 C65 C66 -179.6(5) . . . . ?
O14 C65 C66 O15 -65.0(8) . . . . ?
C67 O15 C66 C65 -172.4(5) . . . . ?
C66 O15 C67 C68 -83.8(5) . . . . ?
C46 O16 C68 C67 -175.8(4) 2_775 . . . ?
O15 C67 C68 O16 -69.9(5) . . . . ?
C76 N1 C69 C70 -175.6(3) . . . . ?
N1 C69 C70 C75 154.7(4) . . . . ?
N1 C69 C70 C71 -27.3(6) . . . . ?
C75 C70 C71 C72 0.0(7) . . . . ?
C69 C70 C71 C72 -178.0(4) . . . . ?
C70 C71 C72 C73 -0.3(8) . . . . ?
C71 C72 C73 C74 1.1(8) . . . . ?
C72 C73 C74 C75 -1.7(7) . . . . ?
C73 C74 C75 C70 1.4(6) . . . . ?
C71 C70 C75 C74 -0.6(6) . . . . ?
C69 C70 C75 C74 177.5(4) . . . . ?
C69 N1 C76 C77 -170.4(3) . . . . ?
N1 C76 C77 C78 -86.9(5) . . . . ?
N1 C76 C77 C90 93.5(5) . . . . ?
C90 C77 C78 C83 -0.5(6) . . . . ?
C76 C77 C78 C83 179.8(4) . . . . ?
C90 C77 C78 C79 179.1(4) . . . . ?
C76 C77 C78 C79 -0.5(6) . . . . ?
C77 C78 C79 C80 -177.0(4) . . . . ?
C83 C78 C79 C80 2.7(6) . . . . ?
C78 C79 C80 C81 0.1(7) . . . . ?
C79 C80 C81 C82 -2.1(8) . . . . ?
C80 C81 C82 C83 1.2(8) . . . . ?
C77 C78 C83 C84 -2.3(6) . . . . ?
C79 C78 C83 C84 178.0(4) . . . . ?
C77 C78 C83 C82 176.3(4) . . . . ?
C79 C78 C83 C82 -3.4(6) . . . . ?
C81 C82 C83 C84 -179.9(5) . . . . ?
C81 C82 C83 C78 1.6(7) . . . . ?
C78 C83 C84 C85 2.6(7) . . . . ?
C82 C83 C84 C85 -175.8(4) . . . . ?
C83 C84 C85 C90 -0.2(7) . . . . ?
C83 C84 C85 C86 -179.9(5) . . . . ?
C84 C85 C86 C87 -177.0(5) . . . . ?
C90 C85 C86 C87 3.3(8) . . . . ?
C85 C86 C87 C88 -2.6(8) . . . . ?
C86 C87 C88 C89 1.2(9) . . . . ?
C87 C88 C89 C90 -0.6(8) . . . . ?
C88 C89 C90 C77 -178.3(4) . . . . ?
C88 C89 C90 C85 1.3(7) . . . . ?
C78 C77 C90 C89 -177.5(4) . . . . ?
C76 C77 C90 C89 2.2(6) . . . . ?
C78 C77 C90 C85 2.9(6) . . . . ?
C76 C77 C90 C85 -177.4(4) . . . . ?
C84 C85 C90 C89 177.8(4) . . . . ?
C86 C85 C90 C89 -2.5(6) . . . . ?
C84 C85 C90 C77 -2.6(7) . . . . ?
C86 C85 C90 C77 177.1(4) . . . . ?
C98 N2 C91 C92 173.8(4) . . . . ?
N2 C91 C92 C93 16.5(6) . . . . ?
N2 C91 C92 C97 -162.8(4) . . . . ?
C97 C92 C93 C94 0.0(7) . . . . ?
C91 C92 C93 C94 -179.2(4) . . . . ?
C92 C93 C94 C95 -0.4(8) . . . . ?
C93 C94 C95 C96 0.6(8) . . . . ?
C94 C95 C96 C97 -0.3(8) . . . . ?
C93 C92 C97 C96 0.3(7) . . . . ?
C91 C92 C97 C96 179.5(4) . . . . ?
C95 C96 C97 C92 -0.1(8) . . . . ?
C91 N2 C98 C99 176.9(4) . . . . ?
N2 C98 C99 C112 83.3(5) . . . . ?
N2 C98 C99 C100 -99.4(4) . . . . ?
C112 C99 C100 C101 175.2(4) . . . . ?
C98 C99 C100 C101 -2.1(6) . . . . ?
C112 C99 C100 C105 -1.7(6) . . . . ?
C98 C99 C100 C105 -179.1(4) . . . . ?
C99 C100 C101 C102 -175.5(4) . . . . ?
C105 C100 C101 C102 1.5(6) . . . . ?
C100 C101 C102 C103 -1.2(7) . . . . ?
C101 C102 C103 C104 -0.8(7) . . . . ?
C102 C103 C104 C105 2.3(7) . . . . ?
C103 C104 C105 C106 175.9(4) . . . . ?
C103 C104 C105 C100 -1.9(6) . . . . ?
C99 C100 C105 C106 -0.6(6) . . . . ?
C101 C100 C105 C106 -177.8(4) . . . . ?
C99 C100 C105 C104 177.2(4) . . . . ?
C101 C100 C105 C104 0.0(6) . . . . ?
C104 C105 C106 C107 -175.6(4) . . . . ?
C100 C105 C106 C107 2.1(6) . . . . ?
C105 C106 C107 C112 -1.3(6) . . . . ?
C105 C106 C107 C108 177.4(4) . . . . ?
C106 C107 C108 C109 -177.1(5) . . . . ?
C112 C107 C108 C109 1.6(7) . . . . ?
C107 C108 C109 C110 -0.8(8) . . . . ?
C108 C109 C110 C111 -0.7(9) . . . . ?
C109 C110 C111 C112 1.3(8) . . . . ?
C100 C99 C112 C107 2.6(6) . . . . ?
C98 C99 C112 C107 179.9(4) . . . . ?
C100 C99 C112 C111 -176.1(4) . . . . ?
C98 C99 C112 C111 1.2(6) . . . . ?
C106 C107 C112 C99 -1.1(6) . . . . ?
C108 C107 C112 C99 -179.8(4) . . . . ?
C106 C107 C112 C111 177.7(4) . . . . ?
C108 C107 C112 C111 -1.0(6) . . . . ?
C110 C111 C112 C99 178.3(5) . . . . ?
C110 C111 C112 C107 -0.4(7) . . . . ?
C116 C115 O17 C118 -80.6(9) . . . . ?
C114 C115 O17 C118 159.4(7) . . . . ?
C115 O17 C118 C119 137.3(8) . . . . ?
C115 O17 C118 C117 -104.9(9) . . . . ?
C120 C121 O18 C124 -45.1(19) . . . . ?
C122 C121 O18 C124 171.4(12) . . . . ?
C121 O18 C124 C123 112.8(15) . . . . ?
C121 O18 C124 C125 -128.8(15) . . . . ?
C121 O18 C124 C125 136.2(14) . . . 2_677 ?
C125 C123 C124 O18 98(3) 2_677 . . . ?
C125 C123 C124 C125 -23(4) 2_677 . . . ?
O18 C124 C125 C123 -77(5) . . . 2_677 ?
C123 C124 C125 C123 44(6) . . . 2_677 ?
C125 C124 C125 C123 36(5) 2_677 . . 2_677 ?
O18 C124 C125 C124 -112.3(13) . . . 2_677 ?
C123 C124 C125 C124 8.2(16) . . . 2_677 ?
C125 C124 C125 C124 0.000(2) 2_677 . . 2_677 ?

loop_
_platon_squeeze_void_nr
_platon_squeeze_void_average_x
_platon_squeeze_void_average_y
_platon_squeeze_void_average_z
_platon_squeeze_void_volume
_platon_squeeze_void_count_electrons
1 0.000 0.000 0.500 616.2 155.8
2 0.131 0.260 0.042 7.7 1.1
3 0.198 0.443 -0.047 24.2 4.7
4 0.179 0.351 0.077 6.7 0.7
5 0.802 0.556 0.047 24.1 4.5
6 0.821 0.649 0.923 6.4 0.8
7 0.869 0.740 0.958 8.1 1.2
